data_7048224
loop_
_publ_author_name
'Carmona-Negr\'on, Jos\'e A'
'Santana, Alberto'
'Rheingold, Arnold L.'
'Mel\'endez, Enrique'

_publ_section_title
;
 Synthesis, structure, docking and cytotoxic studies of ferrocene-hormone
 conjugates for hormone-dependent breast cancer application.
;
_journal_issue 18
_journal_name_full 'Dalton transactions (Cambridge, England : 2003)'
_journal_page_first 5952
_journal_page_last 5964
_journal_paper_doi 10.1039/c8dt01856a
_journal_volume 48
_journal_year 2019
_chemical_formula_moiety 'C29 H34 Fe O2, 0.33(C2 H6 O)'
_chemical_formula_sum 'C29.67 H33.33 Fe O2.33'
_chemical_formula_weight 483.08
_space_group_crystal_system triclinic
_space_group_IT_number 1
_space_group_name_Hall 'P 1'
_space_group_name_H-M_alt 'P 1'
_symmetry_space_group_name_Hall 'P 1'
_symmetry_space_group_name_H-M 'P 1'
_atom_sites_solution_hydrogens geom
_audit_creation_date 2018-05-08
_audit_creation_method
;
Olex2 1.2
(compiled 2018.04.26 svn.r3504 for OlexSys, GUI svn.r5492)
;
_audit_update_record
;
2018-05-08 deposited with the CCDC.
2018-11-22 downloaded from the CCDC.
;
_cell_angle_alpha 88.487(3)
_cell_angle_beta 82.088(4)
_cell_angle_gamma 65.822(3)
_cell_formula_units_Z 6
_cell_length_a 12.2970(17)
_cell_length_b 12.7497(19)
_cell_length_c 25.590(3)
_cell_measurement_reflns_used 9909
_cell_measurement_temperature 100
_cell_measurement_theta_max 22.58
_cell_measurement_theta_min 2.26
_cell_volume 3623.3(9)
_computing_cell_refinement 'SAINT v8.34A (Bruker, 2013)'
_computing_data_collection 'APEX2 v2013.6-2 (Bruker, 2013)'
_computing_data_reduction 'SAINT v8.34A (Bruker, 2013)'
_computing_molecular_graphics 'Olex2 (Dolomanov et al., 2009)'
_computing_publication_material 'Olex2 (Dolomanov et al., 2009)'
_computing_structure_refinement 'ShelXL (Sheldrick, 2015)'
_computing_structure_solution 'XT (Sheldrick, 2008)'
_diffrn_ambient_temperature 100.0
_diffrn_detector_area_resol_mean 8.0
_diffrn_detector_type 'CCD Area Detector'
_diffrn_measured_fraction_theta_full 0.999
_diffrn_measured_fraction_theta_max 0.996
_diffrn_measurement_device 'Kappa Four-Circle Diffractometer'
_diffrn_measurement_device_type 'Bruker APEX-II CCD'
_diffrn_measurement_method '\w and \f scans'
_diffrn_radiation_type MoK\a
_diffrn_radiation_wavelength 0.71073
_diffrn_reflns_av_R_equivalents 0.0386
_diffrn_reflns_av_unetI/netI 0.0677
_diffrn_reflns_Laue_measured_fraction_full 0.999
_diffrn_reflns_Laue_measured_fraction_max 0.996
_diffrn_reflns_limit_h_max 14
_diffrn_reflns_limit_h_min -15
_diffrn_reflns_limit_k_max 15
_diffrn_reflns_limit_k_min -15
_diffrn_reflns_limit_l_max 31
_diffrn_reflns_limit_l_min -28
_diffrn_reflns_number 53053
_diffrn_reflns_point_group_measured_fraction_full 0.804
_diffrn_reflns_point_group_measured_fraction_max 0.783
_diffrn_reflns_theta_full 25.242
_diffrn_reflns_theta_max 26.357
_diffrn_reflns_theta_min 1.903
_exptl_absorpt_coefficient_mu 0.650
_exptl_absorpt_correction_T_max 0.8013
_exptl_absorpt_correction_T_min 0.7602
_exptl_absorpt_correction_type multi-scan
_exptl_absorpt_process_details
'SADABS-2014/5 (Bruker,2014/5) was used for absorption correction. wR2(int) was 0.0533 before and 0.0498 after correction. The Ratio of minimum to maximum transmission is 0.9487. The \l/2 correction factor is 0.00150.'
_exptl_crystal_colour orange
_exptl_crystal_colour_primary orange
_exptl_crystal_density_diffrn 1.328
_exptl_crystal_description block
_exptl_crystal_F_000 1536
_exptl_crystal_size_max 0.34
_exptl_crystal_size_mid 0.32
_exptl_crystal_size_min 0.3
_refine_diff_density_max 1.855
_refine_diff_density_min -1.261
_refine_diff_density_rms 0.099
_refine_ls_abs_structure_details
;
 Flack x determined using 5774 quotients [(I+)-(I-)]/[(I+)+(I-)]
 (Parsons, Flack and Wagner, Acta Cryst. B69 (2013) 249-259).
;
_refine_ls_abs_structure_Flack 0.009(6)
_refine_ls_extinction_method none
_refine_ls_goodness_of_fit_ref 1.021
_refine_ls_hydrogen_treatment constr
_refine_ls_matrix_type full
_refine_ls_number_parameters 1787
_refine_ls_number_reflns 23137
_refine_ls_number_restraints 2217
_refine_ls_restrained_S_all 0.987
_refine_ls_R_factor_all 0.0933
_refine_ls_R_factor_gt 0.0710
_refine_ls_shift/su_max 0.001
_refine_ls_shift/su_mean 0.000
_refine_ls_structure_factor_coef Fsqd
_refine_ls_weighting_details 'w=1/[\s^2^(Fo^2^)+(0.0971P)^2^+8.7921P] where P=(Fo^2^+2Fc^2^)/3'
_refine_ls_weighting_scheme calc
_refine_ls_wR_factor_gt 0.1773
_refine_ls_wR_factor_ref 0.1937
_reflns_Friedel_coverage 0.572
_reflns_Friedel_fraction_full 0.609
_reflns_Friedel_fraction_max 0.570
_reflns_number_gt 18260
_reflns_number_total 23137
_reflns_threshold_expression 'I > 2\s(I)'
_cod_data_source_file c8dt01856a2.cif
_cod_data_source_block carmona01_0m_a
_cod_depositor_comments 'Adding full bibliography for 7048224--7048229.cif.'
_cod_database_code 7048224
_shelx_shelxl_version_number 2016/4
_shelx_space_group_comment
;
The symmetry employed for this shelxl refinement is uniquely defined
by the following loop, which should always be used as a source of
symmetry information in preference to the above space-group names.
They are only intended as comments.
;
_shelx_estimated_absorpt_t_max 0.829
_shelx_estimated_absorpt_t_min 0.809
_olex2_refinement_description
;
1. Others
 Fixed Uiso: H1E(0.042) H2E(0.054) H1EA(0.167) H2EA(0.123) H3E(0.188)
 H4E(0.233) H5E(0.213) H6E(0.125) H7E(0.158) H8E(0.121) H9E(0.09) H11A(0.129)
 H11B(0.129) H12E(0.057) H13E(0.028) H15E(0.026) H16A(0.058) H16B(0.058)
 H17A(0.049) H17B(0.049) H18A(0.058) H18B(0.058) H19E(0.032) H21E(0.048)
 H22E(0.052) H24E(0.032) H26A(0.06) H26B(0.06) H27A(0.056) H27B(0.056)
 H28E(0.027) H29A(0.073) H29B(0.073) H29C(0.073) H1C(0.048) H2C(0.051)
 H1CA(0.14) H2CA(0.144) H3C(0.141) H4C(0.127) H5C(0.137) H6C(0.077) H7C(0.112)
 H8C(0.1) H9C(0.068) H11C(0.06) H11D(0.06) H12C(0.043) H13C(0.033) H15C(0.024)
 H16C(0.038) H16D(0.038) H17C(0.038) H17D(0.038) H18C(0.032) H18D(0.032)
 H19C(0.025) H21C(0.032) H22C(0.031) H24C(0.028) H26C(0.034) H26D(0.034)
 H27C(0.04) H27D(0.04) H28C(0.023) H29D(0.042) H29E(0.042) H29F(0.042)
 H1F(0.065) H2F(0.06) H1FA(0.065) H2FA(0.074) H3F(0.087) H4F(0.056) H5F(0.058)
 H6F(0.101) H7F(0.092) H8F(0.101) H9F(0.087) H11E(0.062) H11F(0.062)
 H12F(0.049) H13F(0.044) H15F(0.033) H16E(0.046) H16F(0.046) H17E(0.071)
 H17F(0.071) H18E(0.079) H18F(0.079) H19F(0.041) H21F(0.053) H22F(0.049)
 H24F(0.027) H26E(0.031) H26F(0.031) H27E(0.035) H27F(0.035) H28F(0.031)
 H29G(0.073) H29H(0.073) H29I(0.073) H1B(0.037) H2B(0.051) H1BA(0.052)
 H2BA(0.04) H3B(0.053) H4B(0.063) H5B(0.068) H6B(0.036) H7B(0.041) H8B(0.048)
 H9B(0.038) H11G(0.038) H11H(0.038) H12B(0.027) H14B(0.023) H15A(0.033)
 H15B(0.033) H16G(0.035) H17G(0.028) H17H(0.028) H18G(0.027) H18H(0.027)
 H19B(0.022) H21B(0.027) H22B(0.033) H24B(0.03) H26G(0.032) H26H(0.032)
 H27G(0.025) H27H(0.025) H28B(0.021) H29J(0.036) H29K(0.036) H29L(0.036)
 H1A(0.043) H2A(0.033) H1AA(0.07) H2AA(0.074) H3A(0.06) H4A(0.067) H5A(0.071)
 H6A(0.058) H7A(0.049) H8A(0.047) H9A(0.051) H11I(0.048) H11J(0.048)
 H12A(0.053) H13A(0.028) H15D(0.021) H16H(0.035) H16I(0.035) H17I(0.024)
 H17J(0.024) H18I(0.028) H18J(0.028) H19A(0.016) H21A(0.022) H22A(0.025)
 H24A(0.018) H26I(0.025) H26J(0.025) H27I(0.024) H27J(0.024) H28A(0.019)
 H29M(0.046) H29N(0.046) H29O(0.046) H1D(0.039) H2D(0.038) H1DA(0.051)
 H2DA(0.052) H3D(0.051) H4D(0.054) H5D(0.052) H6D(0.047) H7D(0.053) H8D(0.051)
 H9D(0.041) H11K(0.034) H11L(0.034) H12D(0.028) H13D(0.023) H15G(0.03)
 H15H(0.03) H16J(0.029) H16K(0.029) H17K(0.02) H19D(0.028) H20D(0.034)
 H22D(0.025) H24D(0.026) H24G(0.026) H25A(0.026) H25B(0.026) H26K(0.02)
 H27K(0.019) H28D(0.025) H28G(0.025) H29P(0.034) H29Q(0.034) H29R(0.034)
 H4(0.065) H34A(0.116) H34B(0.116) H34C(0.116) H35A(0.067) H35B(0.067)
 H3(0.058) H32A(0.08) H32B(0.08) H32C(0.08) H33A(0.046) H33B(0.046)
 Fixed X: H1E(0.502801) H2E(1.436711) H1EA(0.081375) H2EA(0.149142)
 H3E(0.14516) H4E(0.074933) H5E(0.035511) H6E(0.39661) H7E(0.319422)
 H8E(0.296062) H9E(0.358775) H11A(0.414991) H11B(0.383721) H12E(0.566431)
 H13E(0.662632) H15E(0.791414) H16A(0.660828) H16B(0.611464) H17A(0.843202)
 H17B(0.788356) H18A(0.898297) H18B(0.991234) H19E(0.989619) H21E(1.152694)
 H22E(1.329917) H24E(1.212011) H26A(1.039482) H26B(0.957224) H27A(0.83836)
 H27B(0.943538) H28E(0.831647) H29A(0.585438) H29B(0.712289) H29C(0.623455)
 H1C(0.53322) H2C(-0.430833) H1CA(0.68405) H2CA(0.877245) H3C(0.846847)
 H4C(0.629649) H5C(0.521126) H6C(0.830062) H7C(0.889969) H8C(0.705552)
 H9C(0.521339) H11C(0.520535) H11D(0.625736) H12C(0.542901) H13C(0.467257)
 H15C(0.30875) H16C(0.389484) H16D(0.351603) H17C(0.275183) H17D(0.255696)
 H18C(0.072958) H18D(0.067568) H19C(0.113542) H21C(-0.108849) H22C(-0.310063)
 H24C(-0.240013) H26C(-0.031073) H26D(-0.019373) H27C(0.176829) H27D(0.139399)
 H28C(0.124508) H29D(0.322649) H29E(0.188589) H29F(0.287032) H1F(0.677968) H2F(-
 0.290615) H1FA(0.984886) H2FA(1.138513) H3F(1.160695) H4F(1.019582)
 H5F(0.916548) H6F(0.713877) H7F(0.857345) H8F(0.976806) H9F(0.905939)
 H11E(0.678303) H11F(0.783613) H12F(0.677056) H13F(0.611566) H15F(0.455388)
 H16E(0.53055) H16F(0.493638) H17E(0.40149) H17F(0.42229) H18E(0.217825)
 H18F(0.222177) H19F(0.265714) H21F(0.041546) H22F(-0.154867) H24F(-0.097936)
 H26E(0.117688) H26F(0.117715) H27E(0.293438) H27F(0.316064) H28F(0.263063)
 H29G(0.467244) H29H(0.332617) H29I(0.429929) H1B(0.389539) H2B(1.34219) H1BA(-
 0.038235) H2BA(0.032788) H3B(0.022408) H4B(-0.053573) H5B(-0.098681)
 H6B(0.294341) H7B(0.225048) H8B(0.188816) H9B(0.243821) H11G(0.301703)
 H11H(0.287193) H12B(0.569215) H14B(0.689088) H15A(0.550331) H15B(0.488061)
 H16G(0.479508) H17G(0.737188) H17H(0.673567) H18G(0.770677) H18H(0.871698)
 H19B(0.868117) H21B(1.04094) H22B(1.225845) H24B(1.094226) H26G(0.904077)
 H26H(0.826229) H27G(0.712265) H27H(0.821711) H28B(0.701578) H29J(0.453076)
 H29K(0.575734) H29L(0.503022) H1A(0.372604) H2A(-0.531451) H1AA(0.549266)
 H2AA(0.646344) H3A(0.852825) H4A(0.886146) H5A(0.703515) H6A(0.712674)
 H7A(0.778619) H8A(0.613785) H9A(0.439992) H11I(0.433728) H11J(0.528183)
 H12A(0.420446) H13A(0.334247) H15D(0.188418) H16H(0.281307) H16I(0.248403)
 H17I(0.14494) H17J(0.123343) H18I(-0.05283) H18J(-0.06426) H19A(0.000457)
 H21A(-0.226334) H22A(-0.421683) H24A(-0.347539) H26I(-0.137554) H26J(-
 0.133709) H27I(0.065364) H27J(0.032272) H28A(0.008885) H29M(0.219824)
 H29N(0.083192) H29O(0.185259) H1D(0.615902) H2D(1.503703) H1DA(0.148147)
 H2DA(0.104571) H3D(0.259344) H4D(0.41338) H5D(0.340494) H6D(0.574852)
 H7D(0.419377) H8D(0.263111) H9D(0.324537) H11K(0.50032) H11L(0.553418)
 H12D(0.660335) H13D(0.777478) H15G(0.97588) H15H(0.939803) H16J(1.053752)
 H16K(1.139299) H17K(1.11323) H19D(1.301401) H20D(1.472544) H22D(1.317401)
 H24D(1.136111) H24G(1.067077) H25A(0.935434) H25B(1.039018) H26K(0.956555)
 H27K(0.906679) H28D(0.762172) H28G(0.733259) H29P(0.73208) H29Q(0.86608)
 H29R(0.777508) H4(0.501101) H34A(0.518612) H34B(0.404602) H34C(0.531372)
 H35A(0.61283) H35B(0.506693) H3(0.592552) H32A(0.56526) H32B(0.65489)
 H32C(0.540066) H33A(0.513739) H33B(0.410154)
 Fixed Y: H1E(0.501664) H2E(0.408165) H1EA(0.939475) H2EA(0.796016)
 H3E(0.905469) H4E(1.116574) H5E(1.137591) H6E(0.830704) H7E(1.051868)
 H8E(1.139632) H9E(0.972847) H11A(0.754516) H11B(0.692328) H12E(0.695163)
 H13E(0.516461) H15E(0.591186) H16A(0.778254) H16B(0.750264) H17A(0.384626)
 H17B(0.339758) H18A(0.398674) H18B(0.316398) H19E(0.477219) H21E(0.30991)
 H22E(0.300155) H24E(0.642697) H26A(0.745794) H26B(0.737953) H27A(0.771687)
 H27B(0.675986) H28E(0.621701) H29A(0.608265) H29B(0.526629) H29C(0.472468)
 H1C(0.543927) H2C(0.589239) H1CA(-0.077015) H2CA(-0.061022) H3C(0.143149)
 H4C(0.260299) H5C(0.126785) H6C(0.129096) H7C(-0.085583) H8C(-0.122631)
 H9C(0.070568) H11C(0.290602) H11D(0.31518) H12C(0.284352) H13C(0.467081)
 H15C(0.401884) H16C(0.22774) H16D(0.288469) H17C(0.60541) H17D(0.678097)
 H18C(0.664277) H18D(0.710878) H19C(0.529869) H21C(0.741392) H22C(0.780724)
 H24C(0.447559) H26C(0.305742) H26D(0.34567) H27C(0.259676) H27D(0.331606)
 H28C(0.439318) H29D(0.454262) H29E(0.538034) H29F(0.589045) H1F(0.930048)
 H2F(1.063942) H1FA(0.438088) H2FA(0.32718) H3F(0.476013) H4F(0.675133)
 H5F(0.644762) H6F(0.530166) H7F(0.339336) H8F(0.365399) H9F(0.575249)
 H11E(0.758968) H11F(0.765082) H12F(0.746328) H13F(0.924446) H15F(0.852678)
 H16E(0.687048) H16F(0.757592) H17E(1.136788) H17F(1.052102) H18E(1.163603)
 H18F(1.123709) H19F(0.974328) H21F(1.188847) H22F(1.230833) H24F(0.907882)
 H26E(0.805461) H26F(0.760932) H27E(0.775263) H27F(0.718463) H28F(0.905622)
 H29G(0.927623) H29H(1.007843) H29I(1.061418) H1B(0.027914) H2B(-0.076797)
 H1BA(0.473926) H2BA(0.318952) H3B(0.410123) H4B(0.622124) H5B(0.667591)
 H6B(0.359592) H7B(0.573482) H8B(0.652446) H9B(0.475849) H11G(0.248511)
 H11H(0.211423) H12B(0.02302) H14B(0.109684) H15A(0.298228) H15B(0.271474)
 H16G(0.201609) H17G(-0.100303) H17H(-0.138446) H18G(-0.068946) H18H(-0.157166)
 H19B(0.000119) H21B(-0.167506) H22B(-0.180902) H24B(0.166572) H26G(0.280856)
 H26H(0.248116) H27G(0.302785) H27H(0.215288) H28B(0.143988) H29J(0.130792)
 H29K(0.065009) H29L(-0.005106) H1A(1.092439) H2A(1.068687) H1AA(0.599937)
 H2AA(0.734246) H3A(0.61151) H4A(0.403044) H5A(0.395392) H6A(0.647698)
 H7A(0.435516) H8A(0.389688) H9A(0.577091) H11I(0.805324) H11J(0.826138)
 H12A(0.8105) H13A(0.991479) H15D(0.921748) H16H(0.742833) H16I(0.794319)
 H17I(1.129705) H17J(1.194375) H18I(1.164817) H18J(1.223368) H19A(1.042549)
 H21A(1.241209) H22A(1.271703) H24A(0.940098) H26I(0.805311) H26J(0.850437)
 H27I(0.766107) H27J(0.83494) H28A(0.945877) H29M(0.948522) H29N(1.037106)
 H29O(1.083954) H1D(-0.008704) H2D(0.020847) H1DA(0.411991) H2DA(0.62097)
 H3D(0.663599) H4D(0.477289) H5D(0.320906) H6D(0.422845) H7D(0.609344)
 H8D(0.55438) H9D(0.343613) H11K(0.165295) H11L(0.199662) H12D(0.200936)
 H13D(0.021283) H15G(-0.107357) H15H(-0.178878) H16J(-0.137142) H16K(-0.188735)
 H17K(-0.005465) H19D(-0.193205) H20D(-0.202025) H22D(0.142349) H24D(0.253561)
 H24G(0.216492) H25A(0.270996) H25B(0.20257) H26K(0.090704) H27K(0.10144)
 H28D(0.273905) H28G(0.221303) H29P(0.054989) H29Q(-0.030572) H29R(-0.08035)
 H4(0.753133) H34A(0.57898) H34B(0.637777) H34C(0.552388) H35A(0.680159)
 H35B(0.75727) H3(0.245352) H32A(0.449594) H32B(0.337494) H32C(0.430136)
 H33A(0.261298) H33B(0.379386)
 Fixed Z: H1E(0.569851) H2E(0.647552) H1EA(0.586144) H2EA(0.508909)
 H3E(0.424448) H4E(0.449484) H5E(0.549418) H6E(0.426178) H7E(0.418791)
 H8E(0.511973) H9E(0.577082) H11A(0.584513) H11B(0.537865) H12E(0.487303)
 H13E(0.493792) H15E(0.511243) H16A(0.528747) H16B(0.586795) H17A(0.518758)
 H17B(0.570523) H18A(0.624095) H18B(0.57698) H19E(0.529169) H21E(0.600281)
 H22E(0.627331) H24E(0.61925) H26A(0.57125) H26B(0.624077) H27A(0.558331)
 H27B(0.519512) H28E(0.615422) H29A(0.629823) H29B(0.647512) H29C(0.632647)
 H1C(0.413082) H2C(0.393518) H1CA(0.589969) H2CA(0.57537) H3C(0.555912)
 H4C(0.561849) H5C(0.587068) H6C(0.426942) H7C(0.441207) H8C(0.45492)
 H9C(0.4648) H11C(0.48654) H11D(0.452021) H12C(0.375112) H13C(0.366141)
 H15C(0.356177) H16C(0.396347) H16D(0.454464) H17C(0.351658) H17D(0.404875)
 H18C(0.433592) H18D(0.374886) H19C(0.340223) H21C(0.367676) H22C(0.368665)
 H24C(0.397507) H26C(0.382848) H26D(0.439831) H27C(0.3957) H27D(0.343803)
 H28C(0.443112) H29D(0.495821) H29E(0.486805) H29F(0.489314) H1F(0.779322)
 H2F(0.724037) H1FA(0.896932) H2FA(0.82059) H3F(0.755501) H4F(0.794015)
 H5F(0.878351) H6F(0.834077) H7F(0.79626) H8F(0.712444) H9F(0.696334)
 H11E(0.809384) H11F(0.766996) H12F(0.699899) H13F(0.688344) H15F(0.682652)
 H16E(0.728445) H16F(0.784271) H17E(0.717724) H17F(0.668617) H18E(0.690213)
 H18F(0.750001) H19F(0.660449) H21F(0.678543) H22F(0.679096) H24F(0.722149)
 H26E(0.762908) H26F(0.705087) H27E(0.67304) H27F(0.729352) H28F(0.767669)
 H29G(0.818286) H29H(0.80859) H29I(0.807795) H1B(0.24889) H2B(0.308652)
 H1BA(0.27406) H2BA(0.202252) H3B(0.115375) H4B(0.129655) H5B(0.225864)
 H6B(0.115401) H7B(0.114118) H8B(0.207155) H9B(0.267784) H11G(0.253039)
 H11H(0.195885) H12B(0.176454) H14B(0.199968) H15A(0.212019) H15B(0.267494)
 H16G(0.163491) H17G(0.211398) H17H(0.262678) H18G(0.318801) H18H(0.275694)
 H19B(0.22342) H21B(0.285045) H22B(0.304406) H24B(0.311463) H26G(0.282218)
 H26H(0.329945) H27G(0.260285) H27H(0.219899) H28B(0.30856) H29J(0.309947)
 H29K(0.334283) H29L(0.317594) H1A(0.103107) H2A(0.057475) H1AA(-0.023421)
 H2AA(-0.000707) H3A(0.023896) H4A(0.017536) H5A(-0.01631) H6A(0.143563)
 H7A(0.141846) H8A(0.11413) H9A(0.101209) H11I(0.165085) H11J(0.121744)
 H12A(0.058119) H13A(0.054002) H15D(0.046685) H16H(0.080177) H16I(0.139941)
 H17I(0.048856) H17J(0.104611) H18I(0.131154) H18J(0.074835) H19A(0.032669)
 H21A(0.053699) H22A(0.040584) H24A(0.07703) H26I(0.071276) H26J(0.128443)
 H27I(0.088071) H27J(0.03503) H28A(0.134748) H29M(0.182847) H29N(0.181346)
 H29O(0.182754) H1D(0.841321) H2D(0.982899) H1DA(0.971828) H2DA(0.958207)
 H3D(0.996611) H4D(1.0261) H5D(1.013441) H6D(0.91227) H7D(0.877693)
 H8D(0.842827) H9D(0.852474) H11K(0.887689) H11L(0.935085) H12D(0.827921)
 H13D(0.816373) H15G(0.82739) H15H(0.873748) H16J(0.930047) H16K(0.875591)
 H17K(0.848137) H19D(0.901154) H20D(0.932764) H22D(0.95939) H24D(0.918731)
 H24G(0.968368) H25A(0.907324) H25B(0.860055) H26K(0.945275) H27K(0.838536)
 H28D(0.870817) H28G(0.92632) H29P(0.957339) H29Q(0.965593) H29R(0.946376)
 H4(0.336592) H34A(0.223912) H34B(0.268252) H34C(0.284774) H35A(0.265808)
 H35B(0.233488) H3(0.676498) H32A(0.722436) H32B(0.748424) H32C(0.784173)
 H33A(0.760952) H33B(0.746448)
;
_olex2_submission_special_instructions 'No special instructions were received'

loop_
_space_group_symop_operation_xyz
'x, y, z'

loop_
_atom_site_label
_atom_site_type_symbol
_atom_site_fract_x
_atom_site_fract_y
_atom_site_fract_z
_atom_site_U_iso_or_equiv
_atom_site_adp_type
_atom_site_occupancy
_atom_site_site_symmetry_order
_atom_site_calc_flag
_atom_site_refinement_flags_posn
_atom_site_refinement_flags_adp
_atom_site_disorder_assembly
_atom_site_disorder_group
Fe1E Fe 0.24500(19) 0.96260(13) 0.50140(6) 0.0578(5) Uani 1 1 d . U . .
O1E O 0.5350(5) 0.4910(5) 0.5382(2) 0.0279(14) Uani 1 1 d . U . .
H1E H 0.502801 0.501664 0.569851 0.042 Uiso 1 1 calc GR . . .
O2E O 1.3965(5) 0.4715(6) 0.6348(3) 0.0360(16) Uani 1 1 d . U . .
H2E H 1.436711 0.408165 0.647552 0.054 Uiso 1 1 calc GR . . .
C1E C 0.0884(16) 0.9569(16) 0.5498(5) 0.139(7) Uani 1 1 d . U A 1
H1EA H 0.081375 0.939475 0.586144 0.167 Uiso 1 1 calc R . A 1
C2E C 0.1263(14) 0.8766(10) 0.5066(6) 0.103(5) Uani 1 1 d G U A 1
H2EA H 0.149142 0.796016 0.508909 0.123 Uiso 1 1 calc R . A 1
C3E C 0.1241(18) 0.9379(16) 0.4593(4) 0.157(8) Uani 1 1 d G U A 1
H3E H 0.145160 0.905469 0.424448 0.188 Uiso 1 1 calc R . A 1
C4E C 0.0847(18) 1.0560(13) 0.4733(9) 0.194(10) Uani 1 1 d G U A 1
H4E H 0.074933 1.116574 0.449484 0.233 Uiso 1 1 calc R . A 1
C5E C 0.0627(14) 1.0678(11) 0.5293(9) 0.178(10) Uani 1 1 d G U A 1
H5E H 0.035511 1.137591 0.549418 0.213 Uiso 1 1 calc R . A 1
C10E C 0.3982(12) 0.8598(7) 0.5089(5) 0.119(6) Uani 1 1 d . U . .
C6E C 0.3855(12) 0.8865(9) 0.4553(4) 0.104(5) Uani 1 1 d G U . .
H6E H 0.396610 0.830704 0.426178 0.125 Uiso 1 1 calc R . . .
C7E C 0.3444(12) 1.0076(10) 0.4511(4) 0.132(7) Uani 1 1 d G U . .
H7E H 0.319422 1.051868 0.418791 0.158 Uiso 1 1 calc R . . .
C8E C 0.3316(12) 1.0557(7) 0.5022(5) 0.101(5) Uani 1 1 d G U . .
H8E H 0.296062 1.139632 0.511973 0.121 Uiso 1 1 calc R . . .
C9E C 0.3649(10) 0.9644(9) 0.5379(4) 0.075(3) Uani 1 1 d G U . .
H9E H 0.358775 0.972847 0.577082 0.090 Uiso 1 1 calc R . . .
C11E C 0.4293(11) 0.7368(10) 0.5461(9) 0.107(6) Uani 1 1 d . U . .
H11A H 0.414991 0.754516 0.584513 0.129 Uiso 1 1 calc R . . .
H11B H 0.383721 0.692328 0.537865 0.129 Uiso 1 1 calc R . . .
C12E C 0.5584(9) 0.6788(8) 0.5257(5) 0.047(3) Uani 1 1 d . U . .
H12E H 0.566431 0.695163 0.487303 0.057 Uiso 1 1 calc R . . .
C13E C 0.6162(8) 0.5456(7) 0.5295(3) 0.0236(17) Uani 1 1 d . U . .
H13E H 0.662632 0.516461 0.493792 0.028 Uiso 1 1 calc R . . .
C14E C 0.7122(7) 0.5170(7) 0.5665(3) 0.0192(16) Uani 1 1 d . U . .
C15E C 0.7574(7) 0.6094(6) 0.5494(3) 0.0216(17) Uani 1 1 d . U . .
H15E H 0.791414 0.591186 0.511243 0.026 Uiso 1 1 calc R . . .
C16E C 0.6449(9) 0.7191(8) 0.5503(5) 0.049(3) Uani 1 1 d . U . .
H16A H 0.660828 0.778254 0.528747 0.058 Uiso 1 1 calc R . . .
H16B H 0.611464 0.750264 0.586795 0.058 Uiso 1 1 calc R . . .
C17E C 0.8160(8) 0.3996(7) 0.5571(5) 0.041(3) Uani 1 1 d . U . .
H17A H 0.843202 0.384626 0.518758 0.049 Uiso 1 1 calc R . . .
H17B H 0.788356 0.339758 0.570523 0.049 Uiso 1 1 calc R . . .
C18E C 0.9231(9) 0.3922(8) 0.5854(5) 0.048(3) Uani 1 1 d . U . .
H18A H 0.898297 0.398674 0.624095 0.058 Uiso 1 1 calc R . . .
H18B H 0.991234 0.316398 0.576980 0.058 Uiso 1 1 calc R . . .
C19E C 0.9645(8) 0.4886(7) 0.5682(4) 0.0264(18) Uani 1 1 d . U . .
H19E H 0.989619 0.477219 0.529169 0.032 Uiso 1 1 calc R . . .
C20E C 1.0745(7) 0.4828(7) 0.5916(4) 0.0264(19) Uani 1 1 d . U . .
C21E C 1.1643(8) 0.3786(8) 0.6033(5) 0.040(3) Uani 1 1 d . U . .
H21E H 1.152694 0.309910 0.600281 0.048 Uiso 1 1 calc R . . .
C22E C 1.2708(9) 0.3723(9) 0.6192(5) 0.044(3) Uani 1 1 d . U . .
H22E H 1.329917 0.300155 0.627331 0.052 Uiso 1 1 calc R . . .
C23E C 1.2903(8) 0.4716(8) 0.6231(4) 0.031(2) Uani 1 1 d . U . .
C24E C 1.2012(8) 0.5741(8) 0.6145(3) 0.0267(19) Uani 1 1 d . U . .
H24E H 1.212011 0.642697 0.619250 0.032 Uiso 1 1 calc R . . .
C25E C 1.0925(7) 0.5817(7) 0.5985(4) 0.0257(18) Uani 1 1 d . U . .
C26E C 0.9990(10) 0.6993(8) 0.5895(5) 0.050(3) Uani 1 1 d . U . .
H26A H 1.039482 0.745794 0.571250 0.060 Uiso 1 1 calc R . . .
H26B H 0.957224 0.737953 0.624077 0.060 Uiso 1 1 calc R . . .
C27E C 0.9065(10) 0.6951(8) 0.5568(5) 0.047(3) Uani 1 1 d . U . .
H27A H 0.838360 0.771687 0.558331 0.056 Uiso 1 1 calc R . . .
H27B H 0.943538 0.675986 0.519512 0.056 Uiso 1 1 calc R . . .
C28E C 0.8602(7) 0.6070(7) 0.5767(4) 0.0225(18) Uani 1 1 d . U . .
H28E H 0.831647 0.621701 0.615422 0.027 Uiso 1 1 calc R . . .
C29E C 0.6530(9) 0.5325(12) 0.6244(4) 0.048(3) Uani 1 1 d . U . .
H29A H 0.585438 0.608265 0.629823 0.073 Uiso 1 1 calc GR . . .
H29B H 0.712289 0.526629 0.647512 0.073 Uiso 1 1 calc GR . . .
H29C H 0.623455 0.472468 0.632647 0.073 Uiso 1 1 calc GR . . .
Fe1C Fe 0.7106(2) 0.05866(13) 0.51050(8) 0.0806(8) Uani 1 1 d . U . .
O1C O 0.5041(6) 0.5064(5) 0.4335(3) 0.0318(15) Uani 1 1 d . U . .
H1C H 0.533220 0.543927 0.413082 0.048 Uiso 1 1 calc GR . . .
O2C O -0.4156(5) 0.6460(5) 0.3842(3) 0.0343(15) Uani 1 1 d . U . .
H2C H -0.430833 0.589239 0.393518 0.051 Uiso 1 1 calc GR . . .
C1C C 0.696(2) -0.0085(12) 0.5834(6) 0.117(6) Uani 1 1 d . U . .
H1CA H 0.684050 -0.077015 0.589969 0.140 Uiso 1 1 calc R . . .
C2C C 0.801(2) 0.0013(11) 0.5746(7) 0.120(7) Uani 1 1 d . U . .
H2CA H 0.877245 -0.061022 0.575370 0.144 Uiso 1 1 calc R . . .
C3C C 0.785(2) 0.1165(11) 0.5640(7) 0.118(6) Uani 1 1 d . U . .
H3C H 0.846847 0.143149 0.555912 0.141 Uiso 1 1 calc R . . .
C4C C 0.667(2) 0.1801(11) 0.5673(6) 0.106(6) Uani 1 1 d . U . .
H4C H 0.629649 0.260299 0.561849 0.127 Uiso 1 1 calc R . . .
C5C C 0.606(2) 0.1046(12) 0.5810(6) 0.114(5) Uani 1 1 d . U . .
H5C H 0.521126 0.126785 0.587068 0.137 Uiso 1 1 calc R . . .
C6C C 0.7769(12) 0.0925(10) 0.4361(5) 0.064(3) Uani 1 1 d . U . .
H6C H 0.830062 0.129096 0.426942 0.077 Uiso 1 1 calc R . . .
C7C C 0.8100(16) -0.0286(11) 0.4428(6) 0.093(4) Uani 1 1 d . U . .
H7C H 0.889969 -0.085583 0.441207 0.112 Uiso 1 1 calc R . . .
C8C C 0.7073(16) -0.0489(10) 0.4520(5) 0.083(4) Uani 1 1 d . U . .
H8C H 0.705552 -0.122631 0.454920 0.100 Uiso 1 1 calc R . . .
C9C C 0.6032(14) 0.0591(9) 0.4565(5) 0.057(3) Uani 1 1 d . U . .
H9C H 0.521339 0.070568 0.464800 0.068 Uiso 1 1 calc R . . .
C10C C 0.6490(11) 0.1468(9) 0.4458(5) 0.050(3) Uani 1 1 d . U . .
C11C C 0.5724(10) 0.2744(9) 0.4519(5) 0.050(3) Uani 1 1 d . U . .
H11C H 0.520535 0.290602 0.486540 0.060 Uiso 1 1 calc R . . .
H11D H 0.625736 0.315180 0.452021 0.060 Uiso 1 1 calc R . . .
C12C C 0.4943(8) 0.3214(8) 0.4095(4) 0.036(2) Uani 1 1 d . U . .
H12C H 0.542901 0.284352 0.375112 0.043 Uiso 1 1 calc R . . .
C13C C 0.4483(7) 0.4530(8) 0.4042(4) 0.0278(19) Uani 1 1 d . U . .
H13C H 0.467257 0.467081 0.366141 0.033 Uiso 1 1 calc R . . .
C14C C 0.3111(7) 0.5028(7) 0.4172(3) 0.0222(17) Uani 1 1 d . U . .
C15C C 0.2847(7) 0.4057(7) 0.3953(3) 0.0204(16) Uani 1 1 d . U . .
H15C H 0.308750 0.401884 0.356177 0.024 Uiso 1 1 calc R . . .
C16C C 0.3770(8) 0.2975(7) 0.4168(4) 0.031(2) Uani 1 1 d . U . .
H16C H 0.389484 0.227740 0.396347 0.038 Uiso 1 1 calc R . . .
H16D H 0.351603 0.288469 0.454464 0.038 Uiso 1 1 calc R . . .
C17C C 0.2429(8) 0.6141(8) 0.3897(4) 0.031(2) Uani 1 1 d . U . .
H17C H 0.275183 0.605410 0.351658 0.038 Uiso 1 1 calc R . . .
H17D H 0.255696 0.678097 0.404875 0.038 Uiso 1 1 calc R . . .
C18C C 0.1075(7) 0.6434(7) 0.3961(4) 0.026(2) Uani 1 1 d . U . .
H18C H 0.072958 0.664277 0.433592 0.032 Uiso 1 1 calc R . . .
H18D H 0.067568 0.710878 0.374886 0.032 Uiso 1 1 calc R . . .
C19C C 0.0819(7) 0.5430(7) 0.3787(3) 0.0205(16) Uani 1 1 d . U . .
H19C H 0.113542 0.529869 0.340223 0.025 Uiso 1 1 calc R . . .
C20C C -0.0511(7) 0.5696(7) 0.3823(3) 0.0195(16) Uani 1 1 d . U . .
C21C C -0.1353(8) 0.6813(7) 0.3739(3) 0.0264(18) Uani 1 1 d . U . .
H21C H -0.108849 0.741392 0.367676 0.032 Uiso 1 1 calc R . . .
C22C C -0.2549(7) 0.7048(7) 0.3745(3) 0.0261(19) Uani 1 1 d . U . .
H22C H -0.310063 0.780724 0.368665 0.031 Uiso 1 1 calc R . . .
C23C C -0.2961(8) 0.6178(8) 0.3836(3) 0.0259(18) Uani 1 1 d . U . .
C24C C -0.2131(8) 0.5075(7) 0.3917(3) 0.0234(18) Uani 1 1 d . U . .
H24C H -0.240013 0.447559 0.397507 0.028 Uiso 1 1 calc R . . .
C25C C -0.0924(7) 0.4824(7) 0.3916(3) 0.0215(17) Uani 1 1 d . U . .
C26C C -0.0089(7) 0.3595(7) 0.4016(4) 0.028(2) Uani 1 1 d . U . .
H26C H -0.031073 0.305742 0.382848 0.034 Uiso 1 1 calc R . . .
H26D H -0.019373 0.345670 0.439831 0.034 Uiso 1 1 calc R . . .
C27C C 0.1242(7) 0.3349(8) 0.3829(4) 0.033(2) Uani 1 1 d . U . .
H27C H 0.176829 0.259676 0.395700 0.040 Uiso 1 1 calc R . . .
H27D H 0.139399 0.331606 0.343803 0.040 Uiso 1 1 calc R . . .
C28C C 0.1522(7) 0.4299(7) 0.4042(3) 0.0193(16) Uani 1 1 d . U . .
H28C H 0.124508 0.439318 0.443112 0.023 Uiso 1 1 calc R . . .
C29C C 0.2739(8) 0.5229(7) 0.4779(3) 0.0283(19) Uani 1 1 d . U . .
H29D H 0.322649 0.454262 0.495821 0.042 Uiso 1 1 calc GR . . .
H29E H 0.188589 0.538034 0.486805 0.042 Uiso 1 1 calc GR . . .
H29F H 0.287032 0.589045 0.489314 0.042 Uiso 1 1 calc GR . . .
Fe1F Fe 0.93784(14) 0.50711(12) 0.79688(6) 0.0416(4) Uani 1 1 d . U . .
O1F O 0.6476(6) 0.9706(7) 0.7543(3) 0.0432(18) Uani 1 1 d . U . .
H1F H 0.677968 0.930048 0.779322 0.065 Uiso 1 1 calc GR . . .
O2F O -0.2687(6) 1.1062(6) 0.7034(3) 0.0403(17) Uani 1 1 d . U . .
H2F H -0.290615 1.063942 0.724037 0.060 Uiso 1 1 calc GR . . .
C1F C 1.0123(12) 0.4694(10) 0.8664(5) 0.054(3) Uani 1 1 d . U . .
H1FA H 0.984886 0.438088 0.896932 0.065 Uiso 1 1 calc R . . .
C2F C 1.0967(11) 0.4084(11) 0.8246(6) 0.062(3) Uani 1 1 d . U . .
H2FA H 1.138513 0.327180 0.820590 0.074 Uiso 1 1 calc R . . .
C3F C 1.1088(12) 0.4924(12) 0.7882(6) 0.072(3) Uani 1 1 d . U . .
H3F H 1.160695 0.476013 0.755501 0.087 Uiso 1 1 calc R . . .
C4F C 1.0307(10) 0.6032(10) 0.8092(5) 0.046(2) Uani 1 1 d . U . .
H4F H 1.019582 0.675133 0.794015 0.056 Uiso 1 1 calc R . . .
C5F C 0.9752(11) 0.5847(9) 0.8555(5) 0.048(3) Uani 1 1 d . U . .
H5F H 0.916548 0.644762 0.878351 0.058 Uiso 1 1 calc R . . .
C6F C 0.7705(13) 0.5167(14) 0.8004(7) 0.084(4) Uani 1 1 d . U . .
H6F H 0.713877 0.530166 0.834077 0.101 Uiso 1 1 calc R . . .
C7F C 0.8489(14) 0.4106(13) 0.7811(7) 0.076(4) Uani 1 1 d . U . .
H7F H 0.857345 0.339336 0.796260 0.092 Uiso 1 1 calc R . . .
C8F C 0.9156(16) 0.4255(12) 0.7344(6) 0.084(4) Uani 1 1 d . U . .
H8F H 0.976806 0.365399 0.712444 0.101 Uiso 1 1 calc R . . .
C9F C 0.8774(14) 0.5416(12) 0.7256(5) 0.072(4) Uani 1 1 d . U . .
H9F H 0.905939 0.575249 0.696334 0.087 Uiso 1 1 calc R . . .
C10F C 0.7830(10) 0.6051(11) 0.7706(5) 0.054(3) Uani 1 1 d . U . .
C11F C 0.7215(10) 0.7339(10) 0.7733(5) 0.052(3) Uani 1 1 d . U . .
H11E H 0.678303 0.758968 0.809384 0.062 Uiso 1 1 calc R . . .
H11F H 0.783613 0.765082 0.766996 0.062 Uiso 1 1 calc R . . .
C12F C 0.6343(8) 0.7846(9) 0.7349(4) 0.041(2) Uani 1 1 d . U . .
H12F H 0.677056 0.746328 0.699899 0.049 Uiso 1 1 calc R . . .
C13F C 0.5915(8) 0.9146(9) 0.7269(4) 0.036(2) Uani 1 1 d . U . .
H13F H 0.611566 0.924446 0.688344 0.044 Uiso 1 1 calc R . . .
C14F C 0.4540(8) 0.9657(9) 0.7391(4) 0.036(2) Uani 1 1 d . U . .
C15F C 0.4289(7) 0.8632(8) 0.7216(4) 0.0278(18) Uani 1 1 d . U . .
H15F H 0.455388 0.852678 0.682652 0.033 Uiso 1 1 calc R . . .
C16F C 0.5187(8) 0.7600(9) 0.7460(4) 0.039(2) Uani 1 1 d . U . .
H16E H 0.530550 0.687048 0.728445 0.046 Uiso 1 1 calc R . . .
H16F H 0.493638 0.757592 0.784271 0.046 Uiso 1 1 calc R . . .
C17F C 0.3885(10) 1.0697(10) 0.7064(6) 0.059(3) Uani 1 1 d . U . .
H17E H 0.401490 1.136788 0.717724 0.071 Uiso 1 1 calc R . . .
H17F H 0.422290 1.052102 0.668617 0.071 Uiso 1 1 calc R . . .
C18F C 0.2571(10) 1.0986(10) 0.7129(7) 0.066(4) Uani 1 1 d . U . .
H18E H 0.217825 1.163603 0.690213 0.079 Uiso 1 1 calc R . . .
H18F H 0.222177 1.123709 0.750001 0.079 Uiso 1 1 calc R . . .
C19F C 0.2301(8) 0.9951(8) 0.6983(4) 0.035(2) Uani 1 1 d . U . .
H19F H 0.265714 0.974328 0.660449 0.041 Uiso 1 1 calc R . . .
C20F C 0.0966(8) 1.0217(8) 0.7006(4) 0.030(2) Uani 1 1 d . U . .
C21F C 0.0132(9) 1.1309(8) 0.6878(5) 0.044(3) Uani 1 1 d . U . .
H21F H 0.041546 1.188847 0.678543 0.053 Uiso 1 1 calc R . . .
C22F C -0.1024(9) 1.1562(8) 0.6882(4) 0.041(2) Uani 1 1 d . U . .
H22F H -0.154867 1.230833 0.679096 0.049 Uiso 1 1 calc R . . .
C23F C -0.1473(8) 1.0744(8) 0.7019(4) 0.0280(19) Uani 1 1 d . U . .
C24F C -0.0682(7) 0.9650(7) 0.7132(3) 0.0221(17) Uani 1 1 d . U . .
H24F H -0.097936 0.907882 0.722149 0.027 Uiso 1 1 calc R . . .
C25F C 0.0543(7) 0.9375(7) 0.7117(3) 0.0188(16) Uani 1 1 d . U . .
C26F C 0.1358(7) 0.8163(7) 0.7248(4) 0.0261(18) Uani 1 1 d . U . .
H26E H 0.117688 0.805461 0.762908 0.031 Uiso 1 1 calc R . . .
H26F H 0.117715 0.760932 0.705087 0.031 Uiso 1 1 calc R . . .
C27F C 0.2688(7) 0.7892(8) 0.7116(4) 0.030(2) Uani 1 1 d . U . .
H27E H 0.293438 0.775263 0.673040 0.035 Uiso 1 1 calc R . . .
H27F H 0.316064 0.718463 0.729352 0.035 Uiso 1 1 calc R . . .
C28F C 0.2950(7) 0.8881(7) 0.7293(4) 0.0255(18) Uani 1 1 d . U . .
H28F H 0.263063 0.905622 0.767669 0.031 Uiso 1 1 calc R . . .
C29F C 0.4176(9) 0.9931(10) 0.7989(4) 0.048(3) Uani 1 1 d . U . .
H29G H 0.467244 0.927623 0.818286 0.073 Uiso 1 1 calc GR . . .
H29H H 0.332617 1.007843 0.808590 0.073 Uiso 1 1 calc GR . . .
H29I H 0.429929 1.061418 0.807795 0.073 Uiso 1 1 calc GR . . .
Fe1B Fe 0.11110(10) 0.48842(10) 0.18890(5) 0.0265(3) Uani 1 1 d . U . .
O1B O 0.4297(5) 0.0075(5) 0.2188(2) 0.0246(13) Uani 1 1 d . U . .
H1B H 0.389539 0.027914 0.248890 0.037 Uiso 1 1 calc GR . . .
O2B O 1.2884(5) -0.0098(5) 0.3143(3) 0.0342(15) Uani 1 1 d . U . .
H2B H 1.342190 -0.076797 0.308652 0.051 Uiso 1 1 calc GR . . .
C1B C -0.0336(8) 0.4844(10) 0.2371(5) 0.043(2) Uani 1 1 d . U . .
H1BA H -0.038235 0.473926 0.274060 0.052 Uiso 1 1 calc R . . .
C2B C 0.0061(8) 0.3992(8) 0.1970(4) 0.034(2) Uani 1 1 d . U . .
H2BA H 0.032788 0.318952 0.202252 0.040 Uiso 1 1 calc R . . .
C3B C 0.0004(9) 0.4497(9) 0.1487(5) 0.044(2) Uani 1 1 d . U . .
H3B H 0.022408 0.410123 0.115375 0.053 Uiso 1 1 calc R . . .
C4B C -0.0425(10) 0.5676(10) 0.1567(6) 0.053(3) Uani 1 1 d . U . .
H4B H -0.053573 0.622124 0.129655 0.063 Uiso 1 1 calc R . . .
C5B C -0.0665(9) 0.5929(10) 0.2097(6) 0.057(3) Uani 1 1 d . U . .
H5B H -0.098681 0.667591 0.225864 0.068 Uiso 1 1 calc R . . .
C6B C 0.2761(8) 0.4096(8) 0.1453(4) 0.0301(19) Uani 1 1 d . U . .
H6B H 0.294341 0.359592 0.115401 0.036 Uiso 1 1 calc R . . .
C7B C 0.2366(8) 0.5290(8) 0.1449(4) 0.034(2) Uani 1 1 d . U . .
H7B H 0.225048 0.573482 0.114118 0.041 Uiso 1 1 calc R . . .
C8B C 0.2166(9) 0.5739(9) 0.1965(4) 0.040(2) Uani 1 1 d . U . .
H8B H 0.188816 0.652446 0.207155 0.048 Uiso 1 1 calc R . . .
C9B C 0.2477(8) 0.4743(8) 0.2305(4) 0.0317(19) Uani 1 1 d . U . .
H9B H 0.243821 0.475849 0.267784 0.038 Uiso 1 1 calc R . . .
C10B C 0.2837(7) 0.3773(8) 0.1978(3) 0.0251(17) Uani 1 1 d . U . .
C11B C 0.3259(7) 0.2508(8) 0.2146(4) 0.031(2) Uani 1 1 d . U . .
H11G H 0.301703 0.248511 0.253039 0.038 Uiso 1 1 calc R . . .
H11H H 0.287193 0.211423 0.195885 0.038 Uiso 1 1 calc R . . .
C12B C 0.5152(7) 0.0592(7) 0.2099(3) 0.0222(17) Uani 1 1 d . U . .
H12B H 0.569215 0.023020 0.176454 0.027 Uiso 1 1 calc R . . .
C13B C 0.5973(7) 0.0381(6) 0.2530(3) 0.0146(15) Uani 1 1 d . U . .
C14B C 0.6456(7) 0.1316(7) 0.2367(3) 0.0192(16) Uani 1 1 d . U . .
H14B H 0.689088 0.109684 0.199968 0.023 Uiso 1 1 calc R . . .
C15B C 0.5321(7) 0.2388(7) 0.2323(4) 0.027(2) Uani 1 1 d . U . .
H15A H 0.550331 0.298228 0.212019 0.033 Uiso 1 1 calc R . . .
H15B H 0.488061 0.271474 0.267494 0.033 Uiso 1 1 calc R . . .
C16B C 0.4592(7) 0.1905(8) 0.2018(4) 0.0290(19) Uani 1 1 d . U . .
H16G H 0.479508 0.201609 0.163491 0.035 Uiso 1 1 calc R . . .
C17B C 0.7028(7) -0.0799(7) 0.2489(3) 0.0233(18) Uani 1 1 d . U . .
H17G H 0.737188 -0.100303 0.211398 0.028 Uiso 1 1 calc R . . .
H17H H 0.673567 -0.138446 0.262678 0.028 Uiso 1 1 calc R . . .
C18B C 0.8025(7) -0.0812(7) 0.2807(4) 0.0225(18) Uani 1 1 d . U . .
H18G H 0.770677 -0.068946 0.318801 0.027 Uiso 1 1 calc R . . .
H18H H 0.871698 -0.157166 0.275694 0.027 Uiso 1 1 calc R . . .
C19B C 0.8443(7) 0.0128(7) 0.2625(3) 0.0184(16) Uani 1 1 d . U . .
H19B H 0.868117 0.000119 0.223420 0.022 Uiso 1 1 calc R . . .
C20B C 0.9567(7) 0.0070(7) 0.2846(3) 0.0191(16) Uani 1 1 d . U . .
C21B C 1.0521(7) -0.0990(7) 0.2896(3) 0.0221(18) Uani 1 1 d . U . .
H21B H 1.040940 -0.167506 0.285045 0.027 Uiso 1 1 calc R . . .
C22B C 1.1627(7) -0.1077(8) 0.3009(4) 0.028(2) Uani 1 1 d . U . .
H22B H 1.225845 -0.180902 0.304406 0.033 Uiso 1 1 calc R . . .
C23B C 1.1793(7) -0.0087(8) 0.3070(4) 0.0263(19) Uani 1 1 d . U . .
C24B C 1.0832(7) 0.0986(7) 0.3054(4) 0.0251(18) Uani 1 1 d . U . .
H24B H 1.094226 0.166572 0.311463 0.030 Uiso 1 1 calc R . . .
C25B C 0.9714(7) 0.1073(7) 0.2951(3) 0.0194(16) Uani 1 1 d . U . .
C26B C 0.8701(7) 0.2245(7) 0.2938(4) 0.0268(19) Uani 1 1 d . U . .
H26G H 0.904077 0.280856 0.282218 0.032 Uiso 1 1 calc R . . .
H26H H 0.826229 0.248116 0.329945 0.032 Uiso 1 1 calc R . . .
C27B C 0.7817(7) 0.2269(7) 0.2569(3) 0.0209(17) Uani 1 1 d . U . .
H27G H 0.712265 0.302785 0.260285 0.025 Uiso 1 1 calc R . . .
H27H H 0.821711 0.215288 0.219899 0.025 Uiso 1 1 calc R . . .
C28B C 0.7383(7) 0.1332(6) 0.2706(3) 0.0171(16) Uani 1 1 d . U . .
H28B H 0.701578 0.143988 0.308560 0.021 Uiso 1 1 calc R . . .
C29B C 0.5258(7) 0.0591(8) 0.3088(3) 0.0240(18) Uani 1 1 d . U . .
H29J H 0.453076 0.130792 0.309947 0.036 Uiso 1 1 calc GR . . .
H29K H 0.575734 0.065009 0.334283 0.036 Uiso 1 1 calc GR . . .
H29L H 0.503022 -0.005106 0.317594 0.036 Uiso 1 1 calc GR . . .
Fe1A Fe 0.66930(12) 0.55244(10) 0.06130(6) 0.0353(4) Uani 1 1 d . U . .
O1A O 0.3851(6) 1.0285(5) 0.1167(2) 0.0289(14) Uani 1 1 d . U . .
H1A H 0.372604 1.092439 0.103107 0.043 Uiso 1 1 calc GR . . .
O2A O -0.5164(5) 1.1249(5) 0.0470(2) 0.0219(12) Uani 1 1 d . U . .
H2A H -0.531451 1.068687 0.057475 0.033 Uiso 1 1 calc GR . . .
C1A C 0.6272(13) 0.5774(10) -0.0135(5) 0.059(3) Uani 1 1 d . U . .
H1AA H 0.549266 0.599937 -0.023421 0.070 Uiso 1 1 calc R . . .
C2A C 0.6818(13) 0.6526(10) -0.0002(5) 0.062(3) Uani 1 1 d . U . .
H2AA H 0.646344 0.734246 -0.000707 0.074 Uiso 1 1 calc R . . .
C3A C 0.7978(12) 0.5837(9) 0.0137(4) 0.050(3) Uani 1 1 d . U . .
H3A H 0.852825 0.611510 0.023896 0.060 Uiso 1 1 calc R . . .
C4A C 0.8171(12) 0.4673(10) 0.0096(4) 0.055(3) Uani 1 1 d . U . .
H4A H 0.886146 0.403044 0.017536 0.067 Uiso 1 1 calc R . . .
C5A C 0.7130(14) 0.4634(10) -0.0087(4) 0.059(3) Uani 1 1 d . U . .
H5A H 0.703515 0.395392 -0.016310 0.071 Uiso 1 1 calc R . . .
C6A C 0.6662(9) 0.6079(10) 0.1354(5) 0.048(3) Uani 1 1 d . U . .
H6A H 0.712674 0.647698 0.143563 0.058 Uiso 1 1 calc R . . .
C7A C 0.7032(9) 0.4903(10) 0.1339(4) 0.041(2) Uani 1 1 d . U . .
H7A H 0.778619 0.435516 0.141846 0.049 Uiso 1 1 calc R . . .
C8A C 0.6110(9) 0.4645(9) 0.1187(4) 0.039(2) Uani 1 1 d . U . .
H8A H 0.613785 0.389688 0.114130 0.047 Uiso 1 1 calc R . . .
C9A C 0.5144(9) 0.5683(8) 0.1116(5) 0.042(2) Uani 1 1 d . U . .
H9A H 0.439992 0.577091 0.101209 0.051 Uiso 1 1 calc R . . .
C10A C 0.5486(9) 0.6589(9) 0.1230(5) 0.048(3) Uani 1 1 d . U . .
C11A C 0.4727(9) 0.7872(8) 0.1280(4) 0.040(2) Uani 1 1 d . U . .
H11I H 0.433728 0.805324 0.165085 0.048 Uiso 1 1 calc R . . .
H11J H 0.528183 0.826138 0.121744 0.048 Uiso 1 1 calc R . . .
C12A C 0.3802(8) 0.8391(8) 0.0948(5) 0.044(3) Uani 1 1 d . U . .
H12A H 0.420446 0.810500 0.058119 0.053 Uiso 1 1 calc R . . .
C13A C 0.3253(7) 0.9741(7) 0.0923(4) 0.0236(18) Uani 1 1 d . U . .
H13A H 0.334247 0.991479 0.054002 0.028 Uiso 1 1 calc R . . .
C14A C 0.1899(7) 1.0170(7) 0.1102(3) 0.0183(16) Uani 1 1 d . U . .
C15A C 0.1684(7) 0.9186(6) 0.0858(3) 0.0175(16) Uani 1 1 d . U . .
H15D H 0.188418 0.921748 0.046685 0.021 Uiso 1 1 calc R . . .
C16A C 0.2680(8) 0.8103(8) 0.1026(4) 0.029(2) Uani 1 1 d . U . .
H16H H 0.281307 0.742833 0.080177 0.035 Uiso 1 1 calc R . . .
H16I H 0.248403 0.794319 0.139941 0.035 Uiso 1 1 calc R . . .
C17A C 0.1146(7) 1.1308(6) 0.0868(3) 0.0203(17) Uani 1 1 d . U . .
H17I H 0.144940 1.129705 0.048856 0.024 Uiso 1 1 calc R . . .
H17J H 0.123343 1.194375 0.104611 0.024 Uiso 1 1 calc R . . .
C18A C -0.0194(7) 1.1527(7) 0.0932(4) 0.0231(18) Uani 1 1 d . U . .
H18I H -0.052830 1.164817 0.131154 0.028 Uiso 1 1 calc R . . .
H18J H -0.064260 1.223368 0.074835 0.028 Uiso 1 1 calc R . . .
C19A C -0.0358(6) 1.0514(6) 0.0706(3) 0.0134(15) Uani 1 1 d . U . .
H19A H 0.000457 1.042549 0.032669 0.016 Uiso 1 1 calc R . . .
C20A C -0.1685(6) 1.0721(6) 0.0706(3) 0.0137(15) Uani 1 1 d . U . .
C21A C -0.2506(7) 1.1793(6) 0.0576(3) 0.0186(16) Uani 1 1 d . U . .
H21A H -0.226334 1.241209 0.053699 0.022 Uiso 1 1 calc R . . .
C22A C -0.3675(7) 1.1984(7) 0.0503(3) 0.0206(17) Uani 1 1 d . U . .
H22A H -0.421683 1.271703 0.040584 0.025 Uiso 1 1 calc R . . .
C23A C -0.4029(7) 1.1081(7) 0.0576(3) 0.0169(15) Uani 1 1 d . U . .
C24A C -0.3222(6) 1.0011(6) 0.0717(3) 0.0150(15) Uani 1 1 d . U . .
H24A H -0.347539 0.940098 0.077030 0.018 Uiso 1 1 calc R . . .
C25A C -0.2057(7) 0.9823(6) 0.0780(3) 0.0151(15) Uani 1 1 d . U . .
C26A C -0.1199(7) 0.8621(7) 0.0901(3) 0.0209(17) Uani 1 1 d . U . .
H26I H -0.137554 0.805311 0.071276 0.025 Uiso 1 1 calc R . . .
H26J H -0.133709 0.850437 0.128443 0.025 Uiso 1 1 calc R . . .
C27A C 0.0130(7) 0.8400(6) 0.0740(3) 0.0200(17) Uani 1 1 d . U . .
H27I H 0.065364 0.766107 0.088071 0.024 Uiso 1 1 calc R . . .
H27J H 0.032272 0.834940 0.035030 0.024 Uiso 1 1 calc R . . .
C28A C 0.0357(7) 0.9377(6) 0.0958(3) 0.0159(16) Uani 1 1 d . U . .
H28A H 0.008885 0.945877 0.134748 0.019 Uiso 1 1 calc R . . .
C29A C 0.1676(8) 1.0221(8) 0.1694(3) 0.030(2) Uani 1 1 d . U . .
H29M H 0.219824 0.948522 0.182847 0.046 Uiso 1 1 calc GR . . .
H29N H 0.083192 1.037106 0.181346 0.046 Uiso 1 1 calc GR . . .
H29O H 0.185259 1.083954 0.182754 0.046 Uiso 1 1 calc GR . . .
Fe1D Fe 0.33634(11) 0.46617(11) 0.93482(5) 0.0315(3) Uani 1 1 d . U . .
O1D O 0.6690(5) -0.0323(5) 0.8614(2) 0.0261(14) Uani 1 1 d . U . .
H1D H 0.615902 -0.008704 0.841321 0.039 Uiso 1 1 calc GR . . .
O2D O 1.5188(5) -0.0376(5) 0.9640(2) 0.0255(13) Uani 1 1 d . U . .
H2D H 1.503703 0.020847 0.982899 0.038 Uiso 1 1 calc GR . . .
C1D C 0.1950(10) 0.4504(10) 0.9811(4) 0.043(2) Uani 1 1 d . U . .
H1DA H 0.148147 0.411991 0.971828 0.051 Uiso 1 1 calc R . . .
C2D C 0.1697(9) 0.5672(9) 0.9741(4) 0.043(2) Uani 1 1 d . U . .
H2DA H 0.104571 0.620970 0.958207 0.052 Uiso 1 1 calc R . . .
C3D C 0.2572(10) 0.5902(9) 0.9946(4) 0.043(2) Uani 1 1 d . U . .
H3D H 0.259344 0.663599 0.996611 0.051 Uiso 1 1 calc R . . .
C4D C 0.3426(10) 0.4865(9) 1.0120(4) 0.045(3) Uani 1 1 d . U . .
H4D H 0.413380 0.477289 1.026100 0.054 Uiso 1 1 calc R . . .
C5D C 0.3025(10) 0.3992(9) 1.0045(4) 0.044(2) Uani 1 1 d . U . .
H5D H 0.340494 0.320906 1.013441 0.052 Uiso 1 1 calc R . . .
C6D C 0.5069(8) 0.4289(8) 0.8966(5) 0.040(2) Uani 1 1 d . U . .
H6D H 0.574852 0.422845 0.912270 0.047 Uiso 1 1 calc R . . .
C7D C 0.4189(10) 0.5350(9) 0.8772(4) 0.044(2) Uani 1 1 d . U . .
H7D H 0.419377 0.609344 0.877693 0.053 Uiso 1 1 calc R . . .
C8D C 0.3320(9) 0.5036(10) 0.8574(4) 0.042(2) Uani 1 1 d . U . .
H8D H 0.263111 0.554380 0.842827 0.051 Uiso 1 1 calc R . . .
C9D C 0.3665(8) 0.3855(9) 0.8634(4) 0.035(2) Uani 1 1 d . U . .
H9D H 0.324537 0.343613 0.852474 0.041 Uiso 1 1 calc R . . .
C10D C 0.4734(8) 0.3357(8) 0.8881(4) 0.031(2) Uani 1 1 d . U . .
C11D C 0.5442(7) 0.2104(7) 0.8972(4) 0.0283(19) Uani 1 1 d . U . .
H11K H 0.500320 0.165295 0.887689 0.034 Uiso 1 1 calc R . . .
H11L H 0.553418 0.199662 0.935085 0.034 Uiso 1 1 calc R . . .
C12D C 0.6709(7) 0.1661(7) 0.8633(3) 0.0230(17) Uani 1 1 d . U . .
H12D H 0.660335 0.200936 0.827921 0.028 Uiso 1 1 calc R . . .
C13D C 0.7405(7) 0.0337(7) 0.8543(3) 0.0190(16) Uani 1 1 d . U . .
H13D H 0.777478 0.021283 0.816373 0.023 Uiso 1 1 calc R . . .
C14D C 0.8461(7) -0.0019(7) 0.8866(3) 0.0154(15) Uani 1 1 d . U . .
C15D C 0.9573(7) -0.1104(7) 0.8661(4) 0.0252(18) Uani 1 1 d . U . .
H15G H 0.975880 -0.107357 0.827390 0.030 Uiso 1 1 calc R . . .
H15H H 0.939803 -0.178878 0.873748 0.030 Uiso 1 1 calc R . . .
C16D C 1.0679(7) -0.1219(7) 0.8921(4) 0.0238(18) Uani 1 1 d . U . .
H16J H 1.053752 -0.137142 0.930047 0.029 Uiso 1 1 calc R . . .
H16K H 1.139299 -0.188735 0.875591 0.029 Uiso 1 1 calc R . . .
C17D C 1.0941(7) -0.0142(6) 0.8868(3) 0.0165(15) Uani 1 1 d . U . .
H17K H 1.113230 -0.005465 0.848137 0.020 Uiso 1 1 calc R . . .
C18D C 1.2029(7) -0.0210(7) 0.9114(3) 0.0171(15) Uani 1 1 d . U . .
C19D C 1.3036(7) -0.1242(7) 0.9130(3) 0.0236(18) Uani 1 1 d . U . .
H19D H 1.301401 -0.193205 0.901154 0.028 Uiso 1 1 calc R . . .
C20D C 1.4067(8) -0.1297(7) 0.9312(4) 0.0281(19) Uani 1 1 d . U . .
H20D H 1.472544 -0.202025 0.932764 0.034 Uiso 1 1 calc R . . .
C21D C 1.4141(7) -0.0307(7) 0.9471(3) 0.0214(17) Uani 1 1 d . U . .
C22D C 1.3143(7) 0.0741(7) 0.9472(3) 0.0205(16) Uani 1 1 d . U . .
H22D H 1.317401 0.142349 0.959390 0.025 Uiso 1 1 calc R . . .
C23D C 1.2089(7) 0.0793(6) 0.9293(3) 0.0165(15) Uani 1 1 d . U . .
C24D C 1.1050(7) 0.1956(6) 0.9313(3) 0.0213(17) Uani 1 1 d . U . .
H24D H 1.136111 0.253561 0.918731 0.026 Uiso 1 1 calc R . . .
H24G H 1.067077 0.216492 0.968368 0.026 Uiso 1 1 calc R . . .
C25D C 1.0094(7) 0.2001(7) 0.8979(3) 0.0215(17) Uani 1 1 d . U . .
H25A H 0.935434 0.270996 0.907324 0.026 Uiso 1 1 calc R . . .
H25B H 1.039018 0.202570 0.860055 0.026 Uiso 1 1 calc R . . .
C26D C 0.9802(7) 0.0961(6) 0.9066(3) 0.0165(16) Uani 1 1 d . U . .
H26K H 0.956555 0.090704 0.945275 0.020 Uiso 1 1 calc R . . .
C27D C 0.8776(7) 0.1027(7) 0.8771(3) 0.0156(15) Uani 1 1 d . U . .
H27K H 0.906679 0.101440 0.838536 0.019 Uiso 1 1 calc R . . .
C28D C 0.7584(7) 0.2047(7) 0.8879(4) 0.0208(17) Uani 1 1 d . U . .
H28D H 0.762172 0.273905 0.870817 0.025 Uiso 1 1 calc R . . .
H28G H 0.733259 0.221303 0.926320 0.025 Uiso 1 1 calc R . . .
C29D C 0.8014(7) -0.0157(7) 0.9442(3) 0.0226(17) Uani 1 1 d . U . .
H29P H 0.732080 0.054989 0.957339 0.034 Uiso 1 1 calc GR . . .
H29Q H 0.866080 -0.030572 0.965593 0.034 Uiso 1 1 calc GR . . .
H29R H 0.777508 -0.080350 0.946376 0.034 Uiso 1 1 calc GR . . .
O4 O 0.4637(6) 0.7807(6) 0.3109(3) 0.0435(18) Uani 1 1 d . U . .
H4 H 0.501101 0.753133 0.336592 0.065 Uiso 1 1 calc GR . . .
C34 C 0.4921(15) 0.6114(14) 0.2601(5) 0.077(5) Uani 1 1 d . U . .
H34A H 0.518612 0.578980 0.223912 0.116 Uiso 1 1 calc GR . . .
H34B H 0.404602 0.637777 0.268252 0.116 Uiso 1 1 calc GR . . .
H34C H 0.531372 0.552388 0.284774 0.116 Uiso 1 1 calc GR . . .
C35 C 0.5250(12) 0.7099(10) 0.2650(5) 0.056(3) Uani 1 1 d . U . .
H35A H 0.612830 0.680159 0.265808 0.067 Uiso 1 1 calc R . . .
H35B H 0.506693 0.757270 0.233488 0.067 Uiso 1 1 calc R . . .
O3 O 0.5191(6) 0.2880(6) 0.6844(3) 0.0385(16) Uani 1 1 d . U . .
H3 H 0.592552 0.245352 0.676498 0.058 Uiso 1 1 calc GR . . .
C32 C 0.5707(11) 0.3919(11) 0.7492(5) 0.053(3) Uani 1 1 d . U . .
H32A H 0.565260 0.449594 0.722436 0.080 Uiso 1 1 calc GR . . .
H32B H 0.654890 0.337494 0.748424 0.080 Uiso 1 1 calc GR . . .
H32C H 0.540066 0.430136 0.784173 0.080 Uiso 1 1 calc GR . . .
C33 C 0.4965(9) 0.3279(9) 0.7377(4) 0.038(2) Uani 1 1 d . U . .
H33A H 0.513739 0.261298 0.760952 0.046 Uiso 1 1 calc R . . .
H33B H 0.410154 0.379386 0.746448 0.046 Uiso 1 1 calc R . . .

loop_
_atom_site_aniso_label
_atom_site_aniso_U_11
_atom_site_aniso_U_22
_atom_site_aniso_U_33
_atom_site_aniso_U_23
_atom_site_aniso_U_13
_atom_site_aniso_U_12
Fe1E 0.1196(16) 0.0300(8) 0.0268(8) -0.0025(6) 0.0027(9) -0.0375(10)
O1E 0.031(4) 0.032(3) 0.029(3) 0.001(3) -0.010(3) -0.019(3)
O2E 0.017(3) 0.047(4) 0.053(4) 0.018(3) -0.013(3) -0.021(3)
C1E 0.167(17) 0.193(18) 0.101(12) -0.044(11) 0.028(11) -0.128(17)
C2E 0.135(14) 0.078(10) 0.111(11) -0.001(8) -0.020(11) -0.059(10)
C3E 0.27(2) 0.189(18) 0.080(10) 0.041(11) -0.100(13) -0.148(18)
C4E 0.212(17) 0.122(15) 0.27(2) 0.090(16) -0.140(18) -0.064(15)
C5E 0.107(11) 0.099(12) 0.31(3) -0.080(15) 0.064(16) -0.046(11)
C10E 0.136(11) 0.057(7) 0.162(13) -0.022(8) -0.078(12) -0.018(8)
C6E 0.094(10) 0.074(8) 0.138(11) -0.062(8) -0.015(8) -0.024(8)
C7E 0.208(17) 0.070(9) 0.092(9) -0.029(8) 0.098(10) -0.067(11)
C8E 0.105(12) 0.057(8) 0.135(12) -0.020(7) 0.016(10) -0.037(8)
C9E 0.079(8) 0.052(7) 0.099(9) -0.037(6) 0.039(6) -0.047(7)
C11E 0.031(6) 0.029(6) 0.262(19) -0.026(8) -0.065(8) 0.003(5)
C12E 0.046(5) 0.033(5) 0.083(8) 0.024(5) -0.050(6) -0.024(4)
C13E 0.026(4) 0.026(4) 0.023(4) 0.002(3) -0.009(3) -0.014(3)
C14E 0.021(4) 0.020(4) 0.022(4) 0.002(3) -0.007(3) -0.012(3)
C15E 0.021(4) 0.018(4) 0.031(5) 0.003(3) -0.008(3) -0.011(3)
C16E 0.042(6) 0.018(4) 0.096(9) 0.007(5) -0.046(6) -0.012(4)
C17E 0.024(5) 0.016(4) 0.085(8) 0.002(4) -0.017(5) -0.009(4)
C18E 0.022(5) 0.021(5) 0.106(10) 0.010(5) -0.020(5) -0.011(4)
C19E 0.022(4) 0.025(4) 0.034(5) -0.001(4) -0.002(4) -0.011(3)
C20E 0.017(4) 0.023(4) 0.040(5) 0.004(4) -0.001(4) -0.010(3)
C21E 0.020(5) 0.022(4) 0.080(8) 0.006(5) -0.013(5) -0.009(4)
C22E 0.022(5) 0.028(5) 0.083(8) 0.013(5) -0.017(5) -0.010(4)
C23E 0.020(4) 0.043(5) 0.039(5) 0.017(4) -0.013(4) -0.020(4)
C24E 0.024(4) 0.030(4) 0.033(5) 0.009(4) -0.008(4) -0.017(3)
C25E 0.018(4) 0.028(4) 0.029(5) 0.007(4) -0.003(3) -0.009(3)
C26E 0.043(6) 0.024(5) 0.101(9) 0.015(5) -0.050(6) -0.019(4)
C27E 0.051(6) 0.030(5) 0.085(8) 0.028(5) -0.051(6) -0.030(5)
C28E 0.023(4) 0.017(4) 0.032(5) 0.002(3) -0.012(4) -0.010(3)
C29E 0.034(6) 0.105(9) 0.025(5) 0.005(5) -0.011(4) -0.046(6)
Fe1C 0.171(2) 0.0200(8) 0.0552(11) 0.0035(7) -0.0598(13) -0.0302(11)
O1C 0.030(3) 0.030(3) 0.050(4) 0.012(3) -0.019(3) -0.023(3)
O2C 0.023(3) 0.035(4) 0.050(4) 0.015(3) -0.014(3) -0.015(3)
C1C 0.27(2) 0.033(6) 0.059(7) -0.002(6) -0.069(11) -0.064(9)
C2C 0.269(18) 0.023(6) 0.097(11) 0.017(6) -0.119(13) -0.061(9)
C3C 0.253(16) 0.023(6) 0.099(11) 0.012(7) -0.113(12) -0.052(9)
C4C 0.248(17) 0.029(6) 0.060(8) 0.010(5) -0.083(10) -0.056(8)
C5C 0.254(15) 0.044(7) 0.055(7) 0.002(6) -0.044(9) -0.064(9)
C6C 0.067(6) 0.043(6) 0.062(6) -0.011(5) -0.042(5) 0.008(5)
C7C 0.118(9) 0.034(6) 0.094(9) -0.034(6) -0.077(7) 0.025(6)
C8C 0.165(12) 0.027(5) 0.055(8) -0.005(5) -0.083(8) -0.014(6)
C9C 0.105(8) 0.030(5) 0.047(7) 0.006(5) -0.030(6) -0.033(5)
C10C 0.070(6) 0.028(5) 0.056(7) 0.007(5) -0.034(6) -0.017(4)
C11C 0.049(6) 0.028(5) 0.079(8) 0.005(5) -0.030(6) -0.015(4)
C12C 0.023(4) 0.033(4) 0.053(6) -0.009(4) -0.011(4) -0.009(4)
C13C 0.016(4) 0.039(5) 0.035(5) -0.004(4) -0.006(3) -0.016(4)
C14C 0.020(4) 0.019(4) 0.028(4) 0.002(3) -0.007(3) -0.008(3)
C15C 0.012(3) 0.025(4) 0.023(4) -0.004(3) 0.000(3) -0.007(3)
C16C 0.024(4) 0.017(4) 0.051(6) -0.006(4) -0.009(4) -0.004(3)
C17C 0.019(4) 0.032(5) 0.048(6) 0.015(4) -0.009(4) -0.015(4)
C18C 0.019(4) 0.020(4) 0.046(6) 0.011(4) -0.011(4) -0.012(3)
C19C 0.021(4) 0.025(4) 0.019(4) 0.003(3) 0.001(3) -0.014(3)
C20C 0.016(4) 0.024(4) 0.019(4) -0.004(3) 0.002(3) -0.010(3)
C21C 0.023(4) 0.029(4) 0.030(5) 0.005(4) -0.001(4) -0.014(3)
C22C 0.021(4) 0.023(4) 0.034(5) 0.008(4) -0.005(4) -0.009(3)
C23C 0.021(4) 0.034(4) 0.025(5) 0.003(4) -0.003(3) -0.015(3)
C24C 0.026(4) 0.021(4) 0.030(5) -0.002(3) -0.006(4) -0.015(3)
C25C 0.020(4) 0.022(4) 0.021(4) -0.006(3) 0.000(3) -0.007(3)
C26C 0.019(4) 0.016(4) 0.050(6) -0.009(4) 0.002(4) -0.009(3)
C27C 0.016(4) 0.026(4) 0.059(6) -0.013(4) -0.007(4) -0.009(4)
C28C 0.016(4) 0.019(4) 0.024(4) -0.004(3) -0.002(3) -0.008(3)
C29C 0.033(5) 0.024(4) 0.030(4) -0.002(4) -0.008(4) -0.013(4)
Fe1F 0.0497(9) 0.0379(8) 0.0574(10) 0.0200(7) -0.0334(8) -0.0314(7)
O1F 0.028(4) 0.066(5) 0.049(5) -0.008(4) -0.007(3) -0.032(4)
O2F 0.026(3) 0.041(4) 0.054(5) 0.008(3) -0.016(3) -0.011(3)
C1F 0.070(8) 0.044(6) 0.063(7) 0.015(5) -0.040(5) -0.029(5)
C2F 0.047(7) 0.054(7) 0.094(9) 0.013(6) -0.027(6) -0.025(5)
C3F 0.057(7) 0.074(7) 0.094(9) -0.010(6) 0.003(6) -0.038(6)
C4F 0.048(6) 0.047(5) 0.059(6) 0.008(5) -0.014(5) -0.033(5)
C5F 0.066(7) 0.037(5) 0.050(6) 0.006(4) -0.020(5) -0.026(5)
C6F 0.063(8) 0.088(8) 0.121(12) 0.031(8) -0.027(7) -0.050(7)
C7F 0.094(10) 0.069(7) 0.106(10) 0.021(7) -0.060(8) -0.060(7)
C8F 0.125(12) 0.057(7) 0.069(8) -0.005(6) -0.053(7) -0.023(7)
C9F 0.098(10) 0.064(7) 0.041(6) 0.002(5) -0.030(5) -0.014(7)
C10F 0.040(6) 0.068(6) 0.067(7) 0.019(5) -0.024(5) -0.030(5)
C11F 0.039(6) 0.056(6) 0.057(7) -0.007(5) -0.010(5) -0.014(5)
C12F 0.024(5) 0.060(5) 0.039(6) -0.014(5) -0.003(4) -0.017(4)
C13F 0.026(4) 0.055(5) 0.034(5) -0.013(4) 0.001(4) -0.024(4)
C14F 0.016(4) 0.052(5) 0.042(5) -0.015(4) 0.007(4) -0.019(4)
C15F 0.016(4) 0.039(5) 0.027(5) -0.014(4) 0.002(3) -0.010(3)
C16F 0.024(5) 0.040(5) 0.047(6) -0.009(4) -0.004(4) -0.009(4)
C17F 0.034(6) 0.054(7) 0.106(10) 0.019(7) -0.025(6) -0.031(5)
C18F 0.035(6) 0.037(6) 0.142(13) 0.020(7) -0.021(7) -0.029(5)
C19F 0.024(4) 0.041(5) 0.046(6) 0.004(4) -0.002(4) -0.021(4)
C20F 0.027(4) 0.032(4) 0.036(5) 0.004(4) -0.005(4) -0.018(4)
C21F 0.042(5) 0.033(5) 0.066(7) 0.020(5) -0.009(5) -0.026(4)
C22F 0.033(5) 0.026(5) 0.062(7) 0.018(5) -0.017(5) -0.009(4)
C23F 0.023(4) 0.029(4) 0.033(5) 0.001(4) -0.011(4) -0.009(3)
C24F 0.023(4) 0.024(4) 0.022(4) -0.002(3) -0.001(3) -0.012(3)
C25F 0.020(4) 0.024(4) 0.012(4) -0.004(3) 0.003(3) -0.010(3)
C26F 0.017(4) 0.031(4) 0.034(5) -0.002(4) 0.002(4) -0.015(3)
C27F 0.008(4) 0.033(5) 0.043(6) -0.015(4) 0.011(4) -0.007(3)
C28F 0.017(4) 0.029(4) 0.034(5) -0.008(4) 0.003(3) -0.014(3)
C29F 0.034(6) 0.062(7) 0.054(6) -0.036(5) 0.018(5) -0.030(5)
Fe1B 0.0180(6) 0.0219(6) 0.0407(8) 0.0085(6) -0.0090(6) -0.0080(5)
O1B 0.027(3) 0.035(3) 0.024(3) 0.005(3) -0.013(3) -0.022(3)
O2B 0.012(3) 0.037(4) 0.056(4) -0.001(3) -0.010(3) -0.010(3)
C1B 0.016(5) 0.069(6) 0.055(6) -0.010(5) 0.003(4) -0.028(5)
C2B 0.029(5) 0.029(5) 0.052(5) 0.004(4) -0.015(4) -0.019(4)
C3B 0.039(6) 0.049(5) 0.057(6) 0.010(5) -0.024(5) -0.024(5)
C4B 0.029(5) 0.042(5) 0.090(7) 0.022(5) -0.028(5) -0.012(5)
C5B 0.020(5) 0.038(5) 0.111(8) -0.024(5) -0.011(5) -0.008(4)
C6B 0.031(5) 0.025(4) 0.033(4) 0.006(3) -0.008(4) -0.009(4)
C7B 0.030(5) 0.027(4) 0.041(5) 0.006(4) 0.002(4) -0.010(4)
C8B 0.029(5) 0.035(5) 0.060(6) -0.009(4) 0.006(4) -0.021(4)
C9B 0.018(4) 0.042(5) 0.038(5) -0.005(4) -0.001(4) -0.016(4)
C10B 0.012(4) 0.040(4) 0.025(4) 0.001(3) -0.005(3) -0.012(3)
C11B 0.016(4) 0.032(4) 0.045(6) 0.004(4) -0.007(4) -0.008(3)
C12B 0.019(4) 0.033(4) 0.021(4) 0.002(3) -0.006(3) -0.016(3)
C13B 0.015(4) 0.017(3) 0.016(4) -0.002(3) -0.001(3) -0.011(3)
C14B 0.017(4) 0.026(4) 0.021(4) 0.010(3) -0.010(3) -0.013(3)
C15B 0.016(4) 0.025(4) 0.045(6) 0.013(4) -0.018(4) -0.010(3)
C16B 0.019(4) 0.041(5) 0.033(5) 0.015(4) -0.014(4) -0.016(4)
C17B 0.022(4) 0.022(4) 0.030(5) -0.003(3) -0.004(3) -0.013(3)
C18B 0.012(4) 0.015(4) 0.042(5) 0.004(3) -0.007(3) -0.006(3)
C19B 0.012(4) 0.021(4) 0.026(4) 0.001(3) -0.002(3) -0.010(3)
C20B 0.012(4) 0.021(4) 0.023(4) 0.000(3) 0.002(3) -0.006(3)
C21B 0.016(4) 0.020(4) 0.036(5) 0.007(4) -0.003(3) -0.013(3)
C22B 0.015(4) 0.026(4) 0.043(6) 0.013(4) -0.009(4) -0.009(3)
C23B 0.017(4) 0.034(4) 0.035(5) 0.007(4) -0.010(4) -0.015(3)
C24B 0.017(4) 0.026(4) 0.036(5) 0.000(4) -0.007(4) -0.012(3)
C25B 0.009(3) 0.027(4) 0.023(4) -0.001(3) 0.003(3) -0.010(3)
C26B 0.022(4) 0.018(4) 0.045(5) 0.004(4) -0.010(4) -0.011(3)
C27B 0.015(4) 0.016(4) 0.034(5) 0.005(3) -0.006(3) -0.007(3)
C28B 0.011(4) 0.018(4) 0.022(4) 0.003(3) -0.005(3) -0.005(3)
C29B 0.018(4) 0.038(5) 0.018(4) -0.002(4) 0.001(3) -0.015(4)
Fe1A 0.0429(8) 0.0179(6) 0.0450(9) -0.0008(6) -0.0279(7) -0.0055(6)
O1A 0.028(3) 0.035(4) 0.038(4) 0.011(3) -0.013(3) -0.026(3)
O2A 0.011(3) 0.028(3) 0.029(3) 0.003(3) -0.004(2) -0.011(2)
C1A 0.103(9) 0.039(6) 0.051(6) 0.015(5) -0.044(7) -0.037(6)
C2A 0.093(8) 0.042(6) 0.067(7) 0.020(6) -0.048(7) -0.033(6)
C3A 0.071(7) 0.037(5) 0.038(6) 0.004(5) -0.009(5) -0.018(5)
C4A 0.079(7) 0.037(5) 0.035(6) 0.011(5) 0.004(5) -0.012(5)
C5A 0.116(10) 0.033(5) 0.031(5) 0.004(4) -0.026(6) -0.028(6)
C6A 0.019(4) 0.063(6) 0.060(6) -0.034(5) 0.010(4) -0.018(4)
C7A 0.028(5) 0.053(5) 0.033(5) -0.011(4) -0.006(4) -0.006(4)
C8A 0.031(5) 0.037(5) 0.046(6) -0.009(4) -0.011(4) -0.007(4)
C9A 0.031(5) 0.026(5) 0.074(7) -0.002(5) -0.022(4) -0.012(4)
C10A 0.025(5) 0.028(4) 0.091(8) -0.017(5) -0.008(5) -0.009(4)
C11A 0.027(5) 0.039(5) 0.057(7) 0.002(5) -0.010(4) -0.016(4)
C12A 0.023(5) 0.030(4) 0.091(8) 0.027(5) -0.028(5) -0.020(4)
C13A 0.020(4) 0.027(4) 0.035(5) 0.015(4) -0.016(3) -0.018(3)
C14A 0.021(4) 0.019(4) 0.023(4) 0.004(3) -0.007(3) -0.015(3)
C15A 0.020(4) 0.018(4) 0.020(4) 0.008(3) -0.008(3) -0.012(3)
C16A 0.024(4) 0.027(4) 0.048(6) 0.015(4) -0.025(4) -0.016(4)
C17A 0.027(4) 0.016(4) 0.024(4) 0.001(3) -0.006(3) -0.015(3)
C18A 0.023(4) 0.015(4) 0.033(5) -0.007(3) -0.007(4) -0.008(3)
C19A 0.013(3) 0.015(3) 0.016(4) -0.001(3) -0.003(3) -0.009(3)
C20A 0.009(3) 0.016(3) 0.016(4) -0.001(3) -0.001(3) -0.004(3)
C21A 0.017(4) 0.017(4) 0.027(4) 0.000(3) -0.002(3) -0.012(3)
C22A 0.014(4) 0.020(4) 0.026(4) 0.003(3) 0.001(3) -0.006(3)
C23A 0.008(3) 0.024(4) 0.017(4) -0.003(3) 0.002(3) -0.007(3)
C24A 0.010(3) 0.018(4) 0.020(4) 0.000(3) 0.000(3) -0.009(3)
C25A 0.012(3) 0.020(4) 0.014(4) -0.001(3) -0.001(3) -0.008(3)
C26A 0.014(4) 0.019(4) 0.035(5) 0.005(3) -0.008(3) -0.010(3)
C27A 0.013(4) 0.011(4) 0.035(5) 0.003(3) -0.008(3) -0.004(3)
C28A 0.014(4) 0.017(4) 0.021(4) 0.002(3) -0.005(3) -0.010(3)
C29A 0.034(5) 0.045(6) 0.028(4) 0.009(4) -0.014(4) -0.031(5)
Fe1D 0.0211(7) 0.0318(7) 0.0355(8) -0.0119(6) -0.0096(6) -0.0021(6)
O1D 0.021(3) 0.035(3) 0.031(3) -0.010(3) -0.006(3) -0.018(3)
O2D 0.016(3) 0.029(3) 0.034(4) -0.004(3) -0.011(2) -0.008(2)
C1D 0.039(5) 0.048(5) 0.034(6) -0.019(5) 0.006(4) -0.014(5)
C2D 0.027(5) 0.040(5) 0.042(6) -0.013(5) 0.000(4) 0.006(4)
C3D 0.057(6) 0.032(5) 0.029(5) -0.016(4) -0.013(4) -0.006(4)
C4D 0.042(6) 0.044(6) 0.040(5) -0.020(5) -0.016(5) -0.004(4)
C5D 0.051(6) 0.030(5) 0.035(5) -0.010(4) -0.002(4) -0.002(4)
C6D 0.017(4) 0.029(5) 0.071(7) -0.003(5) -0.010(4) -0.006(4)
C7D 0.041(6) 0.029(5) 0.051(6) 0.001(5) -0.006(4) -0.004(4)
C8D 0.024(5) 0.047(5) 0.039(5) -0.004(4) -0.005(4) 0.003(4)
C9D 0.022(5) 0.041(5) 0.033(5) -0.014(4) -0.003(4) -0.005(4)
C10D 0.019(4) 0.028(4) 0.044(5) -0.011(4) -0.005(4) -0.005(3)
C11D 0.019(4) 0.025(4) 0.038(5) -0.007(4) -0.004(4) -0.006(3)
C12D 0.016(4) 0.032(4) 0.022(4) -0.005(3) -0.004(3) -0.010(3)
C13D 0.008(4) 0.031(4) 0.019(4) -0.006(3) 0.000(3) -0.010(3)
C14D 0.010(3) 0.019(4) 0.019(4) -0.007(3) -0.002(3) -0.007(3)
C15D 0.014(4) 0.019(4) 0.041(5) -0.014(4) 0.000(3) -0.007(3)
C16D 0.018(4) 0.019(4) 0.032(5) 0.000(4) -0.002(4) -0.005(3)
C17D 0.012(4) 0.017(4) 0.018(4) -0.001(3) -0.003(3) -0.003(3)
C18D 0.018(4) 0.018(3) 0.013(4) -0.002(3) -0.001(3) -0.006(3)
C19D 0.021(4) 0.017(4) 0.033(5) -0.002(3) -0.008(4) -0.006(3)
C20D 0.023(4) 0.021(4) 0.035(5) -0.003(4) -0.008(4) -0.002(3)
C21D 0.014(4) 0.027(4) 0.024(4) 0.001(3) -0.004(3) -0.008(3)
C22D 0.018(4) 0.026(4) 0.019(4) -0.003(3) -0.002(3) -0.010(3)
C23D 0.012(4) 0.018(3) 0.020(4) 0.001(3) -0.002(3) -0.006(3)
C24D 0.021(4) 0.015(4) 0.030(5) 0.001(3) -0.010(3) -0.007(3)
C25D 0.021(4) 0.017(4) 0.030(5) 0.008(3) -0.009(3) -0.010(3)
C26D 0.015(4) 0.015(4) 0.020(4) 0.003(3) -0.005(3) -0.006(3)
C27D 0.018(4) 0.024(4) 0.007(4) -0.002(3) 0.002(3) -0.013(3)
C28D 0.014(4) 0.017(4) 0.034(5) 0.002(3) -0.007(3) -0.008(3)
C29D 0.024(4) 0.033(5) 0.020(4) 0.001(3) -0.001(3) -0.021(4)
O4 0.042(4) 0.040(4) 0.031(4) 0.003(3) -0.013(3) 0.002(3)
C34 0.110(12) 0.109(11) 0.036(7) -0.026(7) 0.029(7) -0.080(10)
C35 0.074(8) 0.049(6) 0.038(6) -0.004(5) 0.015(6) -0.025(6)
O3 0.023(3) 0.044(4) 0.040(4) 0.000(3) -0.009(3) -0.004(3)
C32 0.064(8) 0.067(8) 0.038(6) -0.006(6) 0.014(5) -0.042(6)
C33 0.031(5) 0.038(6) 0.042(5) 0.002(4) -0.007(4) -0.009(4)

loop_
_atom_type_symbol
_atom_type_description
_atom_type_scat_dispersion_real
_atom_type_scat_dispersion_imag
_atom_type_scat_source
C C 0.0033 0.0016 'International Tables Vol C Tables 4.2.6.8 and 6.1.1.4'
H H 0.0000 0.0000 'International Tables Vol C Tables 4.2.6.8 and 6.1.1.4'
Fe Fe 0.3463 0.8444 'International Tables Vol C Tables 4.2.6.8 and 6.1.1.4'
O O 0.0106 0.0060 'International Tables Vol C Tables 4.2.6.8 and 6.1.1.4'

loop_
_geom_angle_atom_site_label_1
_geom_angle_atom_site_label_2
_geom_angle_atom_site_label_3
_geom_angle
C4Ea C5Ea Fe1E 67.9(6)
C4Ea C3Ea Fe1E 69.2(6)
C10E Fe1E C1E 121.7(7)
C10E Fe1E C2E 110.3(5)
C2Ea C1Ea Fe1E 69.9(5)
C2Ea C3Ea Fe1E 73.0(6)
C3Ea C2Ea Fe1E 67.8(6)
C3Ea C4Ea Fe1E 70.6(5)
C1Ea C5Ea Fe1E 72.7(5)
C1Ea C2Ea Fe1E 71.7(5)
C5Ea C4Ea Fe1E 72.3(6)
C5Ea C1Ea Fe1E 68.7(5)
C5Ea Fe1E C1E 38.7(2)
C3Ea C2Ea C1E 108.0
C3Ea Fe1E C1E 65.5(3)
C4Ea Fe1E C1E 65.8(3)
C2Ea Fe1E C1E 38.4(2)
C5Ea Fe1E C2E 65.2(3)
C3Ea Fe1E C2E 39.3(2)
C4Ea Fe1E C2E 66.2(3)
C10E Fe1E C3E 127.6(6)
C10E Fe1E C4E 164.6(8)
C10E Fe1E C5E 154.2(8)
C10E Fe1E C6E 45.2(3)
C10E Fe1E C7E 76.1(3)
C10E Fe1E C8E 76.0(3)
C10E Fe1E C9E 45.2(2)
C6E Fe1E C1E 148.4(6)
C6E Fe1E C2E 112.3(5)
C6E Fe1E C3E 99.0(6)
C6E Fe1E C4E 120.8(8)
C6E Fe1E C5E 160.5(8)
C6E Fe1E C7E 44.5(3)
C6E Fe1E C8E 75.6(3)
C6E Fe1E C9E 76.4(3)
C7E Fe1E C1E 162.2(6)
C7E Fe1E C2E 141.0(5)
C7E Fe1E C3E 105.4(6)
C7E Fe1E C4E 97.2(6)
C7E Fe1E C5E 124.4(7)
C7E Fe1E C8E 44.1(2)
C8E Fe1E C1E 134.2(5)
C8E Fe1E C2E 172.0(5)
C8E Fe1E C3E 140.5(6)
C8E Fe1E C4E 109.0(6)
C8E Fe1E C5E 106.9(5)
C9E Fe1E C1E 115.6(5)
C9E Fe1E C2E 137.0(5)
C9E Fe1E C3E 172.6(6)
C9E Fe1E C4E 147.3(6)
C9E Fe1E C5E 119.4(6)
C9E Fe1E C7E 75.5(3)
C9E Fe1E C8E 44.5(2)
C4Ea Fe1E C3E 40.2(3)
C1Ea C5Ea C4E 108.0
C2Ea C3Ea C4E 108.0
C3Ea Fe1E C5E 66.4(3)
C3Ea C4Ea C5E 108.0
C2Ea C1Ea C5E 108.0
C4Ea Fe1E C5E 39.7(3)
C6E C10E Fe1E 68.2(4)
C6E C10E C9E 108.0
C6E C10E C11E 135.7(9)
C9E C10E Fe1E 68.3(4)
C9E C10E C11E 115.9(9)
C11E C10E Fe1E 123.4(9)
C10E C6E Fe1E 66.6(4)
C10E C6E C7E 108.0
C7E C6E Fe1E 69.1(4)
C6E C7E Fe1E 66.4(4)
C6E C7E C8E 108.0
C8E C7E Fe1E 68.0(4)
C7E C8E Fe1E 67.9(4)
C9E C8E Fe1E 66.5(4)
C9E C8E C7E 108.0
C10E C9E Fe1E 66.5(4)
C8E C9E Fe1E 69.1(4)
C8E C9E C10E 108.0
C12E C11E C10E 97.2(12)
C11E C12E C13E 116.1(9)
C11E C12E C16E 116.7(11)
C13E C12E C16E 104.2(7)
O1E C13E C12E 116.3(7)
O1E C13E C14E 117.7(6)
C14E C13E C12E 106.7(6)
C13E C14E C29E 110.1(7)
C15E C14E C13E 98.2(6)
C15E C14E C29E 113.3(7)
C17E C14E C13E 115.5(7)
C17E C14E C15E 109.2(7)
C17E C14E C29E 110.2(8)
C16E C15E C14E 104.8(7)
C16E C15E C28E 119.8(7)
C28E C15E C14E 114.6(6)
C15E C16E C12E 102.5(7)
C14E C17E C18E 111.0(8)
C19E C18E C17E 111.3(8)
C20E C19E C18E 114.6(7)
C28E C19E C18E 111.3(7)
C28E C19E C20E 112.3(7)
C21E C20E C19E 121.9(8)
C25E C20E C19E 120.5(7)
C25E C20E C21E 117.4(8)
C20E C21E C22E 121.9(9)
C23E C22E C21E 120.0(9)
O2E C23E C22E 123.4(8)
C24E C23E O2E 117.9(8)
C24E C23E C22E 118.7(8)
C23E C24E C25E 121.7(8)
C20E C25E C24E 120.2(8)
C20E C25E C26E 121.9(8)
C24E C25E C26E 118.0(8)
C25E C26E C27E 112.7(8)
C28E C27E C26E 111.2(8)
C15E C28E C19E 109.6(7)
C27E C28E C15E 113.0(7)
C27E C28E C19E 108.0(8)
C1C Fe1C C2C 38.0(9)
C1C Fe1C C3C 67.8(7)
C1C Fe1C C6C 163.3(8)
C1C Fe1C C8C 110.7(6)
C2C Fe1C C6C 128.1(8)
C2C Fe1C C8C 123.9(5)
C3C Fe1C C2C 40.6(5)
C3C Fe1C C6C 107.0(7)
C3C Fe1C C8C 156.5(8)
C4C Fe1C C1C 69.7(5)
C4C Fe1C C2C 66.2(6)
C4C Fe1C C3C 38.3(8)
C4C Fe1C C5C 42.5(7)
C4C Fe1C C6C 116.8(6)
C4C Fe1C C7C 152.5(8)
C4C Fe1C C8C 165.0(8)
C4C Fe1C C9C 125.1(7)
C4C Fe1C C10C 104.8(5)
C5C Fe1C C1C 40.9(7)
C5C Fe1C C2C 65.4(9)
C5C Fe1C C3C 67.4(9)
C5C Fe1C C6C 153.5(5)
C5C Fe1C C7C 164.1(7)
C5C Fe1C C8C 128.0(8)
C5C Fe1C C9C 107.1(8)
C5C Fe1C C10C 119.1(6)
C7C Fe1C C1C 126.9(6)
C7C Fe1C C2C 111.6(7)
C7C Fe1C C3C 121.6(9)
C7C Fe1C C6C 41.0(6)
C7C Fe1C C8C 39.2(7)
C7C Fe1C C9C 68.8(6)
C8C Fe1C C6C 67.3(6)
C9C Fe1C C1C 121.1(7)
C9C Fe1C C2C 155.8(6)
C9C Fe1C C3C 160.7(5)
C9C Fe1C C6C 69.2(5)
C9C Fe1C C8C 41.0(5)
C10C Fe1C C1C 155.7(8)
C10C Fe1C C2C 162.4(6)
C10C Fe1C C3C 123.2(5)
C10C Fe1C C6C 40.5(5)
C10C Fe1C C7C 68.7(5)
C10C Fe1C C8C 68.3(4)
C10C Fe1C C9C 41.7(4)
C2C C1C Fe1C 71.4(11)
C2C C1C C5C 105.9(16)
C5C C1C Fe1C 68.2(9)
C1C C2C Fe1C 70.6(10)
C1C C2C C3C 111.7(19)
C3C C2C Fe1C 69.4(8)
C2C C3C Fe1C 70.1(8)
C4C C3C Fe1C 69.1(9)
C4C C3C C2C 107(2)
C3C C4C Fe1C 72.6(9)
C3C C4C C5C 107.8(14)
C5C C4C Fe1C 69.0(8)
C1C C5C Fe1C 70.9(11)
C1C C5C C4C 107(2)
C4C C5C Fe1C 68.5(10)
C7C C6C Fe1C 68.1(9)
C10C C6C Fe1C 68.2(8)
C10C C6C C7C 106.6(13)
C6C C7C Fe1C 70.9(8)
C8C C7C Fe1C 71.9(10)
C8C C7C C6C 109.3(12)
C7C C8C Fe1C 68.9(7)
C7C C8C C9C 109.3(12)
C9C C8C Fe1C 68.2(6)
C8C C9C Fe1C 70.8(7)
C8C C9C C10C 105.8(13)
C10C C9C Fe1C 68.9(6)
C6C C10C Fe1C 71.3(7)
C6C C10C C9C 108.7(10)
C6C C10C C11C 126.6(11)
C9C C10C Fe1C 69.3(6)
C9C C10C C11C 124.2(11)
C11C C10C Fe1C 118.8(8)
C12C C11C C10C 113.9(9)
C11C C12C C13C 114.2(8)
C11C C12C C16C 114.2(9)
C13C C12C C16C 104.7(7)
O1C C13C C12C 114.8(7)
O1C C13C C14C 114.1(7)
C14C C13C C12C 106.9(7)
C13C C14C C15C 100.8(6)
C13C C14C C17C 115.5(7)
C13C C14C C29C 109.6(7)
C15C C14C C29C 112.9(7)
C17C C14C C15C 108.7(7)
C17C C14C C29C 109.2(7)
C16C C15C C14C 103.0(6)
C28C C15C C14C 112.9(7)
C28C C15C C16C 120.5(7)
C15C C16C C12C 102.7(7)
C14C C17C C18C 111.3(7)
C19C C18C C17C 112.1(7)
C18C C19C C28C 113.5(6)
C20C C19C C18C 114.0(7)
C20C C19C C28C 112.5(6)
C21C C20C C19C 120.8(7)
C25C C20C C19C 120.8(7)
C25C C20C C21C 118.3(7)
C22C C21C C20C 121.2(8)
C21C C22C C23C 120.5(8)
O2C C23C C22C 118.1(8)
O2C C23C C24C 123.5(8)
C24C C23C C22C 118.4(7)
C25C C24C C23C 121.9(7)
C20C C25C C26C 122.3(7)
C24C C25C C20C 119.7(7)
C24C C25C C26C 118.0(7)
C25C C26C C27C 111.9(7)
C28C C27C C26C 109.2(7)
C15C C28C C19C 109.0(6)
C15C C28C C27C 113.8(7)
C27C C28C C19C 109.3(7)
C2F Fe1F C1F 39.1(5)
C3F Fe1F C1F 67.2(6)
C3F Fe1F C2F 41.5(5)
C3F Fe1F C4F 40.7(5)
C3F Fe1F C5F 65.8(6)
C3F Fe1F C7F 137.8(6)
C3F Fe1F C8F 109.0(7)
C3F Fe1F C9F 108.5(7)
C4F Fe1F C1F 67.4(5)
C4F Fe1F C2F 68.9(5)
C5F Fe1F C1F 39.5(4)
C5F Fe1F C2F 66.0(5)
C5F Fe1F C4F 38.8(5)
C5F Fe1F C7F 143.8(6)
C5F Fe1F C8F 174.8(7)
C5F Fe1F C9F 140.3(5)
C6F Fe1F C1F 116.1(6)
C6F Fe1F C2F 139.6(6)
C6F Fe1F C3F 176.0(7)
C6F Fe1F C4F 142.0(6)
C6F Fe1F C5F 118.2(7)
C6F Fe1F C7F 39.3(6)
C6F Fe1F C8F 67.0(8)
C6F Fe1F C9F 68.2(7)
C7F Fe1F C1F 114.6(5)
C7F Fe1F C2F 111.4(6)
C7F Fe1F C4F 177.3(6)
C7F Fe1F C8F 40.5(7)
C7F Fe1F C9F 67.9(6)
C8F Fe1F C1F 140.0(5)
C8F Fe1F C2F 110.6(6)
C8F Fe1F C4F 136.9(7)
C9F Fe1F C1F 175.7(6)
C9F Fe1F C2F 137.0(6)
C9F Fe1F C4F 110.0(6)
C9F Fe1F C8F 39.6(5)
C10F Fe1F C1F 140.2(6)
C10F Fe1F C2F 179.1(6)
C10F Fe1F C3F 138.3(6)
C10F Fe1F C4F 110.4(5)
C10F Fe1F C5F 113.1(5)
C10F Fe1F C6F 40.8(5)
C10F Fe1F C7F 69.4(6)
C10F Fe1F C8F 70.3(6)
C10F Fe1F C9F 43.6(5)
C2F C1F Fe1F 69.9(7)
C2F C1F C5F 106.9(12)
C5F C1F Fe1F 68.4(6)
C1F C2F Fe1F 71.0(7)
C1F C2F C3F 106.4(12)
C3F C2F Fe1F 67.7(7)
C2F C3F Fe1F 70.8(7)
C4F C3F Fe1F 70.7(7)
C4F C3F C2F 108.6(13)
C3F C4F Fe1F 68.6(7)
C5F C4F Fe1F 69.7(6)
C5F C4F C3F 104.9(11)
C1F C5F Fe1F 72.2(7)
C4F C5F Fe1F 71.5(7)
C4F C5F C1F 113.2(12)
C7F C6F Fe1F 71.5(8)
C7F C6F C10F 113.0(16)
C10F C6F Fe1F 69.6(7)
C6F C7F Fe1F 69.1(8)
C6F C7F C8F 107.4(14)
C8F C7F Fe1F 70.1(8)
C7F C8F Fe1F 69.4(8)
C9F C8F Fe1F 69.9(8)
C9F C8F C7F 108.9(15)
C8F C9F Fe1F 70.4(7)
C8F C9F C10F 107.7(14)
C10F C9F Fe1F 67.0(6)
C6F C10F Fe1F 69.7(7)
C6F C10F C9F 102.9(13)
C6F C10F C11F 135.4(14)
C9F C10F Fe1F 69.4(6)
C9F C10F C11F 121.5(11)
C11F C10F Fe1F 127.0(8)
C12F C11F C10F 114.8(10)
C11F C12F C13F 116.6(8)
C11F C12F C16F 114.5(9)
C13F C12F C16F 106.8(8)
O1F C13F C12F 115.5(8)
O1F C13F C14F 114.5(8)
C14F C13F C12F 106.1(8)
C13F C14F C15F 100.3(7)
C13F C14F C17F 114.8(9)
C13F C14F C29F 108.7(8)
C17F C14F C15F 108.3(8)
C17F C14F C29F 112.0(10)
C29F C14F C15F 112.2(8)
C16F C15F C14F 104.2(7)
C16F C15F C28F 121.0(8)
C28F C15F C14F 113.1(7)
C15F C16F C12F 100.9(8)
C18F C17F C14F 110.9(9)
C17F C18F C19F 112.3(10)
C20F C19F C18F 114.8(8)
C20F C19F C28F 111.6(7)
C28F C19F C18F 112.2(8)
C21F C20F C19F 121.3(8)
C25F C20F C19F 121.1(8)
C25F C20F C21F 117.4(8)
C22F C21F C20F 123.0(9)
C21F C22F C23F 120.2(9)
O2F C23F C22F 117.9(8)
O2F C23F C24F 123.3(8)
C22F C23F C24F 118.8(8)
C23F C24F C25F 121.0(8)
C20F C25F C24F 119.4(8)
C20F C25F C26F 122.2(7)
C24F C25F C26F 118.4(7)
C27F C26F C25F 113.7(7)
C26F C27F C28F 110.6(7)
C15F C28F C19F 108.0(7)
C27F C28F C15F 113.7(7)
C27F C28F C19F 109.4(7)
C1B Fe1B C5B 42.0(5)
C1B Fe1B C9B 111.8(4)
C1B Fe1B C10B 121.3(4)
C2B Fe1B C1B 40.2(4)
C2B Fe1B C5B 67.8(4)
C2B Fe1B C6B 116.4(4)
C2B Fe1B C8B 168.7(4)
C2B Fe1B C9B 128.7(4)
C2B Fe1B C10B 108.4(4)
C3B Fe1B C1B 67.6(5)
C3B Fe1B C2B 39.6(4)
C3B Fe1B C5B 66.8(5)
C3B Fe1B C6B 104.1(4)
C3B Fe1B C8B 151.3(4)
C3B Fe1B C9B 162.6(4)
C3B Fe1B C10B 124.7(4)
C4B Fe1B C1B 68.5(5)
C4B Fe1B C2B 67.2(4)
C4B Fe1B C3B 40.0(5)
C4B Fe1B C5B 39.3(5)
C4B Fe1B C6B 123.3(5)
C4B Fe1B C8B 119.6(5)
C4B Fe1B C9B 157.3(4)
C4B Fe1B C10B 160.6(5)
C5B Fe1B C9B 125.4(4)
C5B Fe1B C10B 158.6(5)
C6B Fe1B C1B 151.9(4)
C6B Fe1B C5B 161.1(5)
C6B Fe1B C8B 68.6(4)
C6B Fe1B C9B 67.8(4)
C6B Fe1B C10B 40.1(3)
C7B Fe1B C1B 167.7(4)
C7B Fe1B C2B 149.5(4)
C7B Fe1B C3B 116.2(4)
C7B Fe1B C4B 106.4(5)
C7B Fe1B C5B 127.1(5)
C7B Fe1B C6B 40.3(4)
C7B Fe1B C8B 40.5(4)
C7B Fe1B C9B 68.3(4)
C7B Fe1B C10B 67.2(4)
C8B Fe1B C1B 131.3(4)
C8B Fe1B C5B 111.0(4)
C8B Fe1B C9B 42.0(4)
C8B Fe1B C10B 68.3(4)
C10B Fe1B C9B 39.5(4)
C2B C1B Fe1B 69.6(6)
C2B C1B C5B 105.1(10)
C5B C1B Fe1B 69.0(6)
C1B C2B Fe1B 70.2(5)
C3B C2B Fe1B 70.2(5)
C3B C2B C1B 109.4(9)
C2B C3B Fe1B 70.3(5)
C2B C3B C4B 108.8(11)
C4B C3B Fe1B 69.8(6)
C3B C4B Fe1B 70.3(6)
C5B C4B Fe1B 71.0(6)
C5B C4B C3B 108.9(11)
C1B C5B Fe1B 69.0(6)
C4B C5B Fe1B 69.7(6)
C4B C5B C1B 107.8(10)
C7B C6B Fe1B 69.2(6)
C7B C6B C10B 107.3(9)
C10B C6B Fe1B 70.7(5)
C6B C7B Fe1B 70.5(5)
C6B C7B C8B 110.2(9)
C8B C7B Fe1B 70.6(5)
C7B C8B Fe1B 69.0(5)
C7B C8B C9B 105.6(8)
C9B C8B Fe1B 69.6(5)
C8B C9B Fe1B 68.4(5)
C10B C9B Fe1B 70.2(5)
C10B C9B C8B 107.1(9)
C6B C10B Fe1B 69.2(5)
C6B C10B C11B 123.1(8)
C9B C10B Fe1B 70.3(5)
C9B C10B C6B 109.8(8)
C9B C10B C11B 127.2(8)
C11B C10B Fe1B 126.7(6)
C16B C11B C10B 109.8(7)
O1B C12B C13B 114.9(6)
O1B C12B C16B 114.8(6)
C13B C12B C16B 106.8(6)
C12B C13B C14B 97.6(6)
C17B C13B C12B 114.5(7)
C17B C13B C14B 109.2(6)
C17B C13B C29B 109.8(7)
C29B C13B C12B 111.9(6)
C29B C13B C14B 113.4(6)
C15B C14B C13B 103.4(6)
C15B C14B C28B 120.8(7)
C28B C14B C13B 113.0(6)
C14B C15B C16B 101.8(7)
C11B C16B C12B 116.6(7)
C11B C16B C15B 115.0(8)
C12B C16B C15B 104.9(6)
C13B C17B C18B 111.3(6)
C19B C18B C17B 110.6(6)
C18B C19B C20B 115.0(6)
C18B C19B C28B 110.9(6)
C20B C19B C28B 112.8(6)
C21B C20B C19B 120.4(7)
C21B C20B C25B 118.3(7)
C25B C20B C19B 121.0(7)
C22B C21B C20B 122.3(8)
C23B C22B C21B 118.9(8)
O2B C23B C22B 122.6(8)
O2B C23B C24B 117.4(7)
C22B C23B C24B 120.0(7)
C25B C24B C23B 121.0(8)
C20B C25B C26B 121.4(7)
C24B C25B C20B 119.3(7)
C24B C25B C26B 119.4(7)
C25B C26B C27B 112.5(7)
C28B C27B C26B 109.8(6)
C14B C28B C19B 106.0(6)
C27B C28B C14B 113.6(6)
C27B C28B C19B 110.9(6)
C1A Fe1A C8A 126.8(4)
C1A Fe1A C9A 107.8(5)
C1A Fe1A C10A 119.3(5)
C2A Fe1A C1A 41.7(4)
C2A Fe1A C5A 68.8(5)
C2A Fe1A C6A 118.7(5)
C2A Fe1A C8A 164.7(5)
C2A Fe1A C9A 127.4(5)
C2A Fe1A C10A 108.1(5)
C3A Fe1A C1A 70.1(5)
C3A Fe1A C2A 41.1(5)
C3A Fe1A C5A 69.0(5)
C3A Fe1A C6A 107.3(5)
C3A Fe1A C7A 118.9(4)
C3A Fe1A C8A 153.6(4)
C3A Fe1A C9A 164.6(4)
C3A Fe1A C10A 126.7(4)
C4A Fe1A C1A 70.4(5)
C4A Fe1A C2A 69.3(5)
C4A Fe1A C3A 40.8(4)
C4A Fe1A C5A 41.8(5)
C4A Fe1A C6A 126.0(5)
C4A Fe1A C7A 107.9(4)
C4A Fe1A C8A 119.9(4)
C4A Fe1A C9A 154.0(4)
C4A Fe1A C10A 163.5(5)
C5A Fe1A C1A 40.8(5)
C5A Fe1A C6A 165.0(5)
C5A Fe1A C8A 109.1(5)
C5A Fe1A C9A 119.9(5)
C5A Fe1A C10A 153.9(5)
C6A Fe1A C1A 153.1(5)
C6A Fe1A C8A 67.3(4)
C6A Fe1A C9A 67.3(4)
C6A Fe1A C10A 39.7(4)
C7A Fe1A C1A 165.0(4)
C7A Fe1A C2A 152.7(4)
C7A Fe1A C5A 128.3(4)
C7A Fe1A C6A 39.6(5)
C7A Fe1A C8A 40.3(4)
C7A Fe1A C9A 66.9(4)
C7A Fe1A C10A 66.4(4)
C8A Fe1A C9A 39.5(4)
C8A Fe1A C10A 66.7(4)
C9A Fe1A C10A 40.1(4)
C2A C1A Fe1A 69.0(6)
C5A C1A Fe1A 69.5(6)
C5A C1A C2A 106.3(11)
C1A C2A Fe1A 69.3(6)
C3A C2A Fe1A 69.3(6)
C3A C2A C1A 108.5(10)
C2A C3A Fe1A 69.6(7)
C4A C3A Fe1A 68.9(7)
C4A C3A C2A 108.4(11)
C3A C4A Fe1A 70.3(7)
C3A C4A C5A 107.6(11)
C5A C4A Fe1A 70.0(7)
C1A C5A Fe1A 69.7(7)
C1A C5A C4A 109.1(10)
C4A C5A Fe1A 68.2(6)
C7A C6A Fe1A 70.1(6)
C7A C6A C10A 108.5(9)
C10A C6A Fe1A 72.2(7)
C6A C7A Fe1A 70.3(7)
C6A C7A C8A 108.8(9)
C8A C7A Fe1A 70.7(6)
C7A C8A Fe1A 69.0(6)
C9A C8A Fe1A 71.5(7)
C9A C8A C7A 108.0(9)
C8A C9A Fe1A 69.0(6)
C8A C9A C10A 107.1(9)
C10A C9A Fe1A 70.0(6)
C6A C10A Fe1A 68.0(6)
C6A C10A C9A 107.5(9)
C6A C10A C11A 123.2(9)
C9A C10A Fe1A 69.9(6)
C9A C10A C11A 128.9(9)
C11A C10A Fe1A 132.6(9)
C12A C11A C10A 119.5(9)
C11A C12A C13A 116.9(8)
C11A C12A C16A 119.3(8)
C16A C12A C13A 103.8(7)
O1A C13A C12A 115.3(6)
O1A C13A C14A 116.1(7)
C14A C13A C12A 107.0(6)
C13A C14A C15A 98.9(6)
C17A C14A C13A 114.1(6)
C17A C14A C15A 109.5(6)
C29A C14A C13A 108.8(7)
C29A C14A C15A 113.0(6)
C29A C14A C17A 112.1(7)
C16A C15A C14A 103.4(6)
C16A C15A C28A 122.0(6)
C28A C15A C14A 112.2(7)
C15A C16A C12A 103.7(6)
C14A C17A C18A 111.6(6)
C19A C18A C17A 111.0(7)
C18A C19A C20A 113.9(6)
C18A C19A C28A 112.3(6)
C28A C19A C20A 112.3(6)
C21A C20A C19A 119.6(6)
C21A C20A C25A 118.8(6)
C25A C20A C19A 121.3(6)
C20A C21A C22A 121.9(7)
C23A C22A C21A 118.6(7)
O2A C23A C22A 118.5(7)
O2A C23A C24A 121.3(7)
C22A C23A C24A 120.0(7)
C25A C24A C23A 121.1(7)
C20A C25A C26A 121.7(6)
C24A C25A C20A 119.6(7)
C24A C25A C26A 118.6(7)
C25A C26A C27A 112.9(6)
C28A C27A C26A 109.2(6)
C15A C28A C19A 107.0(6)
C27A C28A C15A 113.2(7)
C27A C28A C19A 110.7(6)
C1D Fe1D C2D 40.1(4)
C1D Fe1D C3D 66.8(4)
C1D Fe1D C6D 161.3(4)
C1D Fe1D C7D 156.3(4)
C1D Fe1D C10D 125.4(4)
C2D Fe1D C3D 39.6(4)
C2D Fe1D C6D 156.5(4)
C2D Fe1D C7D 119.9(4)
C2D Fe1D C10D 161.4(4)
C3D Fe1D C10D 157.6(4)
C4D Fe1D C1D 68.6(5)
C4D Fe1D C2D 68.5(4)
C4D Fe1D C3D 40.7(4)
C4D Fe1D C5D 41.0(4)
C4D Fe1D C6D 106.2(5)
C4D Fe1D C7D 121.7(5)
C4D Fe1D C8D 158.7(5)
C4D Fe1D C9D 159.0(4)
C4D Fe1D C10D 121.6(4)
C5D Fe1D C1D 41.0(4)
C5D Fe1D C2D 68.5(4)
C5D Fe1D C3D 67.9(4)
C5D Fe1D C6D 123.5(4)
C5D Fe1D C7D 159.6(5)
C5D Fe1D C8D 158.4(5)
C5D Fe1D C9D 124.0(4)
C5D Fe1D C10D 107.9(4)
C6D Fe1D C3D 121.7(4)
C6D Fe1D C7D 41.9(4)
C6D Fe1D C10D 40.8(4)
C7D Fe1D C3D 105.9(5)
C7D Fe1D C10D 70.0(4)
C8D Fe1D C1D 122.0(4)
C8D Fe1D C2D 106.8(4)
C8D Fe1D C3D 122.7(4)
C8D Fe1D C6D 69.4(4)
C8D Fe1D C7D 41.3(4)
C8D Fe1D C9D 40.3(4)
C8D Fe1D C10D 69.5(4)
C9D Fe1D C1D 110.1(4)
C9D Fe1D C2D 124.9(4)
C9D Fe1D C3D 159.6(4)
C9D Fe1D C6D 67.9(4)
C9D Fe1D C7D 68.4(4)
C9D Fe1D C10D 40.8(3)
C2D C1D Fe1D 70.3(6)
C2D C1D C5D 108.5(10)
C5D C1D Fe1D 68.7(6)
C1D C2D Fe1D 69.6(6)
C3D C2D Fe1D 70.5(6)
C3D C2D C1D 107.8(9)
C2D C3D Fe1D 69.8(6)
C2D C3D C4D 109.1(10)
C4D C3D Fe1D 67.9(6)
C3D C4D Fe1D 71.4(6)
C5D C4D Fe1D 69.7(6)
C5D C4D C3D 107.2(9)
C1D C5D Fe1D 70.3(6)
C4D C5D Fe1D 69.2(6)
C4D C5D C1D 107.4(9)
C7D C6D Fe1D 69.1(6)
C10D C6D Fe1D 70.2(5)
C10D C6D C7D 109.0(8)
C6D C7D Fe1D 69.0(6)
C8D C7D Fe1D 68.3(6)
C8D C7D C6D 106.1(9)
C7D C8D Fe1D 70.4(6)
C9D C8D Fe1D 70.1(6)
C9D C8D C7D 108.3(9)
C8D C9D Fe1D 69.6(6)
C8D C9D C10D 111.2(9)
C10D C9D Fe1D 71.0(5)
C6D C10D Fe1D 69.0(5)
C6D C10D C11D 126.8(8)
C9D C10D Fe1D 68.2(5)
C9D C10D C6D 105.4(8)
C9D C10D C11D 127.4(8)
C11D C10D Fe1D 132.4(7)
C10D C11D C12D 110.3(7)
C11D C12D C28D 111.8(7)
C13D C12D C11D 117.1(7)
C13D C12D C28D 104.7(6)
O1D C13D C12D 116.1(6)
O1D C13D C14D 116.3(7)
C14D C13D C12D 105.8(6)
C13D C14D C27D 99.0(6)
C15D C14D C13D 115.6(6)
C15D C14D C27D 108.4(6)
C15D C14D C29D 109.9(7)
C29D C14D C13D 109.1(6)
C29D C14D C27D 114.6(6)
C14D C15D C16D 111.5(6)
C17D C16D C15D 112.8(7)
C16D C17D C26D 111.4(6)
C18D C17D C16D 115.2(6)
C18D C17D C26D 111.3(6)
C19D C18D C17D 121.9(7)
C19D C18D C23D 117.3(7)
C23D C18D C17D 120.5(7)
C20D C19D C18D 122.4(8)
C21D C20D C19D 120.2(8)
O2D C21D C22D 121.4(7)
C20D C21D O2D 119.4(7)
C20D C21D C22D 119.2(7)
C21D C22D C23D 120.5(7)
C18D C23D C22D 120.4(7)
C18D C23D C24D 122.6(7)
C22D C23D C24D 117.0(7)
C23D C24D C25D 113.3(6)
C26D C25D C24D 110.8(6)
C25D C26D C17D 109.1(6)
C25D C26D C27D 112.0(6)
C27D C26D C17D 108.5(6)
C26D C27D C14D 112.3(6)
C28D C27D C14D 104.2(6)
C28D C27D C26D 118.7(6)
C27D C28D C12D 103.5(6)
O4 C35 C34 113.3(10)
O3 C33 C32 113.4(9)

loop_
_geom_bond_atom_site_label_1
_geom_bond_atom_site_label_2
_geom_bond_distance
Fe1E C1E 2.169(14)
C1Ea C2E 1.4200
Fe1E C2E 2.145(13)
Fe1E C3E 2.077(15)
C2Ea C3E 1.4200
C3Ea C4E 1.4200
Fe1E C4E 2.059(16)
C1Ea C5E 1.4200
C4Ea C5E 1.4200
Fe1E C5E 2.117(15)
Fe1E C10E 1.836(12)
Fe1E C6E 1.856(12)
Fe1E C7E 1.892(12)
Fe1E C8E 1.894(11)
Fe1E C9E 1.859(10)
O1E C13E 1.426(10)
O2E C23E 1.380(10)
C10E C6E 1.4200
C10E C9E 1.4200
C10E C11E 1.743(19)
C6E C7E 1.4200
C7E C8E 1.4200
C8E C9E 1.4200
C11E C12E 1.473(18)
C12E C13E 1.556(12)
C12E C16E 1.562(12)
C13E C14E 1.535(10)
C14E C15E 1.526(10)
C14E C17E 1.516(12)
C14E C29E 1.537(13)
C15E C16E 1.510(12)
C15E C28E 1.516(10)
C17E C18E 1.558(13)
C18E C19E 1.545(12)
C19E C20E 1.527(11)
C19E C28E 1.525(12)
C20E C21E 1.393(12)
C20E C25E 1.386(12)
C21E C22E 1.394(13)
C22E C23E 1.390(13)
C23E C24E 1.354(12)
C24E C25E 1.416(11)
C25E C26E 1.505(12)
C26E C27E 1.521(12)
C27E C28E 1.502(11)
Fe1C C1C 2.049(16)
Fe1C C2C 2.059(14)
Fe1C C3C 2.050(14)
Fe1C C4C 2.006(13)
Fe1C C5C 2.014(19)
Fe1C C6C 2.072(15)
Fe1C C7C 2.033(16)
Fe1C C8C 2.072(10)
Fe1C C9C 2.036(12)
Fe1C C10C 2.031(10)
O1C C13C 1.432(10)
O2C C23C 1.360(10)
C1C C2C 1.34(3)
C1C C5C 1.42(2)
C2C C3C 1.424(17)
C3C C4C 1.33(3)
C4C C5C 1.46(2)
C6C C7C 1.439(18)
C6C C10C 1.422(17)
C7C C8C 1.38(2)
C8C C9C 1.440(18)
C9C C10C 1.448(15)
C10C C11C 1.509(14)
C11C C12C 1.497(14)
C12C C13C 1.544(13)
C12C C16C 1.579(12)
C13C C14C 1.530(11)
C14C C15C 1.538(11)
C14C C17C 1.532(11)
C14C C29C 1.555(12)
C15C C16C 1.531(11)
C15C C28C 1.514(11)
C17C C18C 1.535(11)
C18C C19C 1.527(11)
C19C C20C 1.519(11)
C19C C28C 1.529(11)
C20C C21C 1.409(12)
C20C C25C 1.401(11)
C21C C22C 1.373(12)
C22C C23C 1.398(11)
C23C C24C 1.389(12)
C24C C25C 1.384(11)
C25C C26C 1.520(11)
C26C C27C 1.542(12)
C27C C28C 1.522(11)
Fe1F C1F 2.069(11)
Fe1F C2F 2.055(12)
Fe1F C3F 2.014(13)
Fe1F C4F 2.042(10)
Fe1F C5F 2.020(11)
Fe1F C6F 2.001(14)
Fe1F C7F 2.031(12)
Fe1F C8F 2.039(13)
Fe1F C9F 2.033(12)
Fe1F C10F 1.999(11)
O1F C13F 1.430(10)
O2F C23F 1.373(10)
C1F C2F 1.381(19)
C1F C5F 1.382(15)
C2F C3F 1.442(19)
C3F C4F 1.412(18)
C4F C5F 1.351(16)
C6F C7F 1.36(2)
C6F C10F 1.393(18)
C7F C8F 1.41(2)
C8F C9F 1.381(19)
C9F C10F 1.497(19)
C10F C11F 1.499(17)
C11F C12F 1.490(14)
C12F C13F 1.538(15)
C12F C16F 1.565(13)
C13F C14F 1.531(12)
C14F C15F 1.549(13)
C14F C17F 1.537(15)
C14F C29F 1.541(14)
C15F C16F 1.514(13)
C15F C28F 1.529(11)
C17F C18F 1.488(14)
C18F C19F 1.553(14)
C19F C20F 1.527(12)
C19F C28F 1.536(13)
C20F C21F 1.413(13)
C20F C25F 1.380(11)
C21F C22F 1.321(14)
C22F C23F 1.384(12)
C23F C24F 1.385(12)
C24F C25F 1.395(11)
C25F C26F 1.517(12)
C26F C27F 1.516(11)
C27F C28F 1.517(12)
Fe1B C1B 2.039(10)
Fe1B C2B 2.030(9)
Fe1B C3B 2.029(10)
Fe1B C4B 2.023(10)
Fe1B C5B 2.040(10)
Fe1B C6B 2.034(10)
Fe1B C7B 2.016(9)
Fe1B C8B 2.037(9)
Fe1B C9B 2.054(9)
Fe1B C10B 2.053(8)
O1B C12B 1.445(9)
O2B C23B 1.375(9)
C1B C2B 1.399(14)
C1B C5B 1.462(17)
C2B C3B 1.374(14)
C3B C4B 1.385(16)
C4B C5B 1.366(18)
C6B C7B 1.396(13)
C6B C10B 1.401(12)
C7B C8B 1.402(15)
C8B C9B 1.467(14)
C9B C10B 1.388(13)
C10B C11B 1.548(12)
C11B C16B 1.490(12)
C12B C13B 1.540(10)
C12B C16B 1.548(12)
C13B C14B 1.559(10)
C13B C17B 1.527(11)
C13B C29B 1.538(11)
C14B C15B 1.517(11)
C14B C28B 1.533(10)
C15B C16B 1.567(11)
C17B C18B 1.557(11)
C18B C19B 1.525(10)
C19B C20B 1.539(10)
C19B C28B 1.550(11)
C20B C21B 1.398(11)
C20B C25B 1.400(11)
C21B C22B 1.389(11)
C22B C23B 1.375(12)
C23B C24B 1.398(12)
C24B C25B 1.395(10)
C25B C26B 1.507(11)
C26B C27B 1.525(11)
C27B C28B 1.512(10)
Fe1A C1A 2.034(11)
Fe1A C2A 2.030(12)
Fe1A C3A 2.025(12)
Fe1A C4A 2.007(12)
Fe1A C5A 2.031(11)
Fe1A C6A 2.032(11)
Fe1A C7A 2.030(11)
Fe1A C8A 2.053(11)
Fe1A C9A 2.086(11)
Fe1A C10A 2.087(12)
O1A C13A 1.408(9)
O2A C23A 1.386(9)
C1A C2A 1.447(16)
C1A C5A 1.419(16)
C2A C3A 1.424(17)
C3A C4A 1.407(16)
C4A C5A 1.441(19)
C6A C7A 1.377(16)
C6A C10A 1.401(14)
C7A C8A 1.407(14)
C8A C9A 1.398(14)
C9A C10A 1.430(13)
C10A C11A 1.513(14)
C11A C12A 1.441(13)
C12A C13A 1.574(12)
C12A C16A 1.553(11)
C13A C14A 1.529(11)
C14A C15A 1.547(10)
C14A C17A 1.525(11)
C14A C29A 1.501(12)
C15A C16A 1.524(11)
C15A C28A 1.533(10)
C17A C18A 1.540(11)
C18A C19A 1.527(10)
C19A C20A 1.542(10)
C19A C28A 1.533(10)
C20A C21A 1.390(10)
C20A C25A 1.397(10)
C21A C22A 1.395(10)
C22A C23A 1.389(11)
C23A C24A 1.392(11)
C24A C25A 1.384(10)
C25A C26A 1.516(10)
C26A C27A 1.537(11)
C27A C28A 1.519(10)
Fe1D C1D 2.043(11)
Fe1D C2D 2.051(10)
Fe1D C3D 2.060(10)
Fe1D C4D 2.015(10)
Fe1D C5D 2.022(11)
Fe1D C6D 2.055(10)
Fe1D C7D 2.055(12)
Fe1D C8D 2.027(11)
Fe1D C9D 2.034(9)
Fe1D C10D 2.072(9)
O1D C13D 1.438(9)
O2D C21D 1.382(9)
C1D C2D 1.403(15)
C1D C5D 1.423(15)
C2D C3D 1.394(15)
C3D C4D 1.417(14)
C4D C5D 1.415(15)
C6D C7D 1.470(14)
C6D C10D 1.439(13)
C7D C8D 1.439(16)
C8D C9D 1.398(15)
C9D C10D 1.433(12)
C10D C11D 1.504(12)
C11D C12D 1.559(12)
C12D C13D 1.555(12)
C12D C28D 1.560(10)
C13D C14D 1.538(10)
C14D C15D 1.532(11)
C14D C27D 1.539(10)
C14D C29D 1.532(11)
C15D C16D 1.547(11)
C16D C17D 1.534(11)
C17D C18D 1.524(10)
C17D C26D 1.557(11)
C18D C19D 1.394(11)
C18D C23D 1.403(11)
C19D C20D 1.385(11)
C20D C21D 1.377(12)
C21D C22D 1.396(11)
C22D C23D 1.408(10)
C23D C24D 1.506(11)
C24D C25D 1.528(10)
C25D C26D 1.513(10)
C26D C27D 1.531(10)
C27D C28D 1.504(11)
O4 C35 1.420(13)
C34 C35 1.481(17)
O3 C33 1.420(12)
C32 C33 1.509(14)
